data_4345619
loop_
_publ_author_name
'Ueda, Tadaharu'
'Kodani, Keisuke'
'Ota, Hiromi'
'Shiro, Motoo'
'Guo, Si-Xuan'
'Boas, John F.'
'Bond, Alan M.'

_publ_section_title
;
 Voltammetric and Spectroscopic Studies of \a- and \b-[PW12O40](3-)
 Polyoxometalates in Neutral and Acidic Media: Structural Characterization
 as Their [(n-Bu4N)3][PW12O40] Salts.
;
_journal_issue 7
_journal_name_full 'Inorganic chemistry'
_journal_page_first 3990
_journal_page_last 4001
_journal_paper_doi 10.1021/acs.inorgchem.6b03046
_journal_volume 56
_journal_year 2017
_chemical_formula_moiety 'O40 P W12, 3(C16 H36 N)'
_chemical_formula_sum 'C48 H108 N3 O40 P W12'
_chemical_formula_weight 3604.55
_space_group_crystal_system triclinic
_space_group_IT_number 2
_space_group_name_Hall '-P 1'
_space_group_name_H-M_alt 'P -1'
_symmetry_space_group_name_Hall '-P 1'
_symmetry_space_group_name_H-M 'P -1'
_atom_sites_solution_hydrogens geom
_atom_sites_solution_primary direct
_atom_sites_solution_secondary difmap
_cell_angle_alpha 95.385(3)
_cell_angle_beta 93.074(3)
_cell_angle_gamma 90.727(3)
_cell_formula_units_Z 2
_cell_length_a 13.7108(19)
_cell_length_b 15.384(2)
_cell_length_c 19.356(3)
_cell_measurement_reflns_used 12427
_cell_measurement_temperature 173
_cell_measurement_theta_max 31.20
_cell_measurement_theta_min 1.80
_cell_volume 4058.2(10)
_computing_cell_refinement 'CrystalClear (Rigaku, 2010)'
_computing_data_collection 'CrystalClear (Rigaku, 2010)'
_computing_data_reduction 'CrystalClear (Rigaku, 2010)'
_computing_molecular_graphics 'ORTEP (Johnson, 1976)'
_computing_publication_material 'CrystalStructure (Rigaku, 2000-2010)'
_computing_structure_refinement 'SHELXL97 (Sheldrick, 2008)'
_computing_structure_solution 'SHELXS97 (Sheldrick, 2008)'
_diffrn_ambient_temperature 173
_diffrn_detector_area_resol_mean 28.626
_diffrn_measured_fraction_theta_full 0.991
_diffrn_measured_fraction_theta_max 0.991
_diffrn_measurement_device_type 'Rigaku Saturn724'
_diffrn_measurement_method \w
_diffrn_radiation_type 'Mo K\a'
_diffrn_radiation_wavelength 0.71075
_diffrn_reflns_av_R_equivalents 0.0590
_diffrn_reflns_Laue_measured_fraction_full 0.000
_diffrn_reflns_Laue_measured_fraction_max 0.000
_diffrn_reflns_limit_h_max 16
_diffrn_reflns_limit_h_min -16
_diffrn_reflns_limit_k_max 18
_diffrn_reflns_limit_k_min -18
_diffrn_reflns_limit_l_max 23
_diffrn_reflns_limit_l_min -23
_diffrn_reflns_number 53421
_diffrn_reflns_point_group_measured_fraction_full 0.000
_diffrn_reflns_point_group_measured_fraction_max 0.000
_diffrn_reflns_theta_full 25.680
_diffrn_reflns_theta_max 25.680
_diffrn_reflns_theta_min 2.520
_diffrn_standards_number 0
_exptl_absorpt_coefficient_mu 17.052
_exptl_absorpt_correction_T_max 0.188
_exptl_absorpt_correction_T_min 0.126
_exptl_absorpt_correction_type multi-scan
_exptl_absorpt_process_details 'REQAB (Rigaku, 1998)'
_exptl_crystal_colour brown
_exptl_crystal_density_diffrn 2.950
_exptl_crystal_density_method 'not measured'
_exptl_crystal_description platelet
_exptl_crystal_F_000 3280.00
_exptl_crystal_size_max 0.157
_exptl_crystal_size_mid 0.139
_exptl_crystal_size_min 0.098
_refine_diff_density_max 7.66
_refine_diff_density_min -3.91
_refine_ls_extinction_method none
_refine_ls_goodness_of_fit_ref 1.025
_refine_ls_hydrogen_treatment constr
_refine_ls_number_parameters 961
_refine_ls_number_reflns 15263
_refine_ls_number_restraints 3237
_refine_ls_R_factor_all 0.0940
_refine_ls_R_factor_gt 0.0791
_refine_ls_shift/su_max 0.002
_refine_ls_structure_factor_coef Fsqd
_refine_ls_weighting_details 'w = 1/[\s^2^(Fo^2^)+(0.0922P)^2^+198.7023P] where P=(Fo^2^+2Fc^2^)/3'
_refine_ls_weighting_scheme calc
_refine_ls_wR_factor_gt 0.1970
_refine_ls_wR_factor_ref 0.2078
_reflns_number_gt 12039
_reflns_number_total 15263
_reflns_threshold_expression F^2^>2.0\s(F^2^)
_cod_data_source_file ic6b03046_si_002.cif
_cod_data_source_block RGK1875ccdlt
_cod_database_code 4345619
_verf_plat201_alert_2_a
;
PROBLEM: Isotropic non-H Atoms in Main Residue(s)   .......   16 Report
RESPONSE: Disordered C atoms of tetrabutylammonium ion are heavily
          superimposed. See _publ_section_exptl_refinement.
;

loop_
_space_group_symop_id
_space_group_symop_operation_xyz
1 +X,+Y,+Z
2 -X,-Y,-Z

loop_
_atom_site_label
_atom_site_type_symbol
_atom_site_fract_x
_atom_site_fract_y
_atom_site_fract_z
_atom_site_U_iso_or_equiv
_atom_site_adp_type
_atom_site_occupancy
_atom_site_symmetry_multiplicity
_atom_site_calc_flag
_atom_site_refinement_flags
_atom_site_disorder_assembly
_atom_site_disorder_group
W1 W 0.47308(6) 0.09961(6) 0.84135(4) 0.0402(2) Uani 1 1 d DU . .
W2 W 0.66055(6) 0.17423(6) 0.96826(4) 0.0403(2) Uani 1 1 d DU . .
W3 W 0.29379(5) 0.13194(6) 0.96757(4) 0.0434(2) Uani 1 1 d DU . .
W4 W 0.31474(5) -0.07639(5) 0.87261(4) 0.03660(19) Uani 1 1 d DU . .
W5 W 0.67748(6) -0.03352(7) 0.87297(4) 0.0494(2) Uani 1 1 d DU . .
W6 W 0.51932(7) -0.20902(6) 0.90647(4) 0.0442(2) Uani 1 1 d DU . .
O1 O 0.5651(9) 0.1756(9) 0.8933(6) 0.060(3) Uani 1 1 d DU . .
O2 O 0.3757(10) 0.1539(8) 0.8949(7) 0.056(3) Uani 1 1 d DU . .
O3 O 0.3883(10) 0.0014(7) 0.8239(6) 0.056(3) Uani 1 1 d DU . .
O4 O 0.5773(9) 0.0229(10) 0.8241(6) 0.068(3) Uani 1 1 d DU . .
O5 O 0.7137(9) 0.0766(7) 0.9180(8) 0.068(3) Uani 1 1 d DU . .
O6 O 0.5683(9) 0.2310(9) 1.0250(6) 0.053(3) Uani 1 1 d DU . .
O7 O 0.2591(9) 0.0242(7) 0.9181(8) 0.058(3) Uani 1 1 d DU . .
O8 O 0.7355(9) -0.0811(12) 0.9515(7) 0.075(4) Uani 1 1 d DU . .
O9 O 0.3816(10) 0.2081(8) 1.0216(7) 0.071(4) Uani 1 1 d DU . .
O10 O 0.4135(9) -0.1605(9) 0.8587(6) 0.055(3) Uani 1 1 d DU . .
O11 O 0.7188(9) 0.1349(10) 1.0499(6) 0.056(3) Uani 1 1 d DU . .
O12 O 0.6010(11) -0.1381(9) 0.8571(6) 0.069(3) Uani 1 1 d DU . .
O13 O 0.4614(10) 0.1443(9) 0.7654(6) 0.0488(19) Uani 1 1 d DU . .
O14 O 0.7370(9) 0.2562(8) 0.9537(8) 0.053(2) Uani 1 1 d DU . .
O15 O 0.1966(8) 0.1939(9) 0.9528(8) 0.049(2) Uani 1 1 d DU . .
O16 O 0.2269(9) -0.1094(10) 0.8115(7) 0.052(2) Uani 1 1 d DU . .
O17 O 0.7619(9) -0.0502(10) 0.8134(6) 0.053(2) Uani 1 1 d DU . .
O18 O 0.5296(11) -0.3070(7) 0.8629(7) 0.049(2) Uani 1 1 d DU . .
P1 P 0.5000 0.0000 1.0000 0.0319(10) Uani 1 2 d SDU . .
O19 O 0.4292(13) 0.0243(14) 0.9428(9) 0.0416(15) Uani 0.50 1 d PDU A -1
O20 O 0.5619(13) 0.0773(11) 1.0312(10) 0.038(2) Uani 0.50 1 d PDU A -1
O21 O 0.5716(14) -0.0668(10) 0.9683(10) 0.0427(18) Uani 0.50 1 d PDU A -1
O22 O 0.4473(15) -0.0469(15) 1.0539(10) 0.034(2) Uani 0.50 1 d PDU A -1
W11 W -0.07950(7) 0.48824(6) 0.67062(4) 0.0482(2) Uani 1 1 d DU . .
W12 W 0.16706(8) 0.45060(6) 0.63702(5) 0.0548(3) Uani 1 1 d DU . .
W13 W -0.15540(9) 0.32387(7) 0.53471(5) 0.0658(3) Uani 1 1 d DU . .
W14 W -0.24878(7) 0.53978(8) 0.53397(6) 0.0645(3) Uani 1 1 d DU . .
W15 W 0.07255(7) 0.66548(6) 0.63451(4) 0.0480(2) Uani 1 1 d DU . .
W16 W -0.09287(10) 0.71429(6) 0.49752(5) 0.0635(3) Uani 1 1 d DU . .
O31 O 0.0461(7) 0.4457(10) 0.6797(7) 0.070(3) Uani 1 1 d DU . .
O32 O -0.1189(14) 0.3781(7) 0.6249(6) 0.077(4) Uani 1 1 d DU . .
O33 O -0.1891(10) 0.5347(11) 0.6239(6) 0.071(3) Uani 1 1 d DU . .
O34 O -0.0224(11) 0.6017(7) 0.6777(8) 0.069(3) Uani 1 1 d DU . .
O35 O 0.1596(10) 0.5741(6) 0.6518(9) 0.077(3) Uani 1 1 d DU . .
O36 O 0.1353(15) 0.3396(7) 0.5908(7) 0.082(5) Uani 1 1 d DU . .
O37 O -0.2434(10) 0.4171(6) 0.5260(10) 0.081(4) Uani 1 1 d DU . .
O38 O 0.1523(11) 0.6888(14) 0.5616(7) 0.083(4) Uani 1 1 d DU . .
O39 O -0.0366(9) 0.2774(9) 0.5421(7) 0.064(3) Uani 1 1 d DU . .
O40 O -0.1942(9) 0.6551(7) 0.5328(7) 0.066(3) Uani 1 1 d DU . .
O41 O 0.2492(11) 0.4667(14) 0.5649(7) 0.091(5) Uani 1 1 d DU . .
O42 O -0.0306(10) 0.7182(11) 0.5870(6) 0.071(3) Uani 1 1 d DU . .
O43 O -0.1203(12) 0.4837(10) 0.7506(6) 0.061(2) Uani 1 1 d DU . .
O44 O 0.2467(12) 0.4273(10) 0.7017(7) 0.067(2) Uani 1 1 d DU . .
O45 O -0.2314(13) 0.2422(10) 0.5521(9) 0.080(2) Uani 1 1 d DU . .
O46 O -0.3656(9) 0.5571(13) 0.5506(9) 0.080(2) Uani 1 1 d DU . .
O47 O 0.1072(11) 0.7427(9) 0.6989(7) 0.057(2) Uani 1 1 d DU . .
O48 O -0.1389(14) 0.8151(8) 0.4954(8) 0.073(2) Uani 1 1 d DU . .
P11 P 0.0000 0.5000 0.5000 0.0347(10) Uani 1 2 d SDU . .
O49 O -0.0840(13) 0.4778(14) 0.5425(10) 0.0458(15) Uani 0.50 1 d PDU B -2
O50 O 0.0919(13) 0.4515(13) 0.5198(11) 0.044(2) Uani 0.50 1 d PDU B -2
O51 O 0.0254(16) 0.5971(9) 0.5155(10) 0.0448(18) Uani 0.50 1 d PDU B -2
O52 O -0.0245(17) 0.4842(14) 0.4219(7) 0.036(2) Uani 0.50 1 d PDU B -2
N1 N 0.7666(15) 0.0045(15) 0.3842(10) 0.101(3) Uani 1 1 d DU . .
C1 C 0.708(2) -0.0267(16) 0.4407(11) 0.103(4) Uani 1 1 d DU . .
H1A H 0.6428 -0.0437 0.4197 0.123 Uiso 1 1 calc R . .
H1B H 0.7393 -0.0806 0.4547 0.123 Uiso 1 1 calc R . .
C2 C 0.694(2) 0.030(2) 0.5049(13) 0.105(4) Uani 1 1 d DU . .
H2A H 0.7592 0.0441 0.5288 0.126 Uiso 1 1 calc R . .
H2B H 0.6666 0.0861 0.4919 0.126 Uiso 1 1 calc R . .
C3 C 0.631(3) -0.006(2) 0.5543(14) 0.108(4) Uani 1 1 d DU . .
H3A H 0.5655 -0.0181 0.5307 0.130 Uiso 1 1 calc R . .
H3B H 0.6577 -0.0624 0.5662 0.130 Uiso 1 1 calc R . .
C4 C 0.618(3) 0.049(3) 0.6191(14) 0.111(5) Uani 1 1 d DU . .
H4A H 0.5780 0.0177 0.6493 0.133 Uiso 1 1 calc R . .
H4B H 0.5857 0.1031 0.6086 0.133 Uiso 1 1 calc R . .
H4C H 0.6822 0.0633 0.6426 0.133 Uiso 1 1 calc R . .
C5 C 0.7272(18) 0.0881(17) 0.3640(17) 0.105(4) Uani 1 1 d DU . .
H5A H 0.7394 0.1328 0.4039 0.126 Uiso 1 1 calc R . .
H5B H 0.7651 0.1062 0.3255 0.126 Uiso 1 1 calc R . .
C6 C 0.6236(18) 0.0898(18) 0.3422(18) 0.107(4) Uani 1 1 d DU . .
H6A H 0.5862 0.0674 0.3794 0.129 Uiso 1 1 calc R . .
H6B H 0.6127 0.0478 0.3004 0.129 Uiso 1 1 calc R . .
C7 C 0.5806(19) 0.1730(18) 0.3261(19) 0.110(4) Uani 1 1 d DU . .
H7A H 0.6130 0.1943 0.2862 0.132 Uiso 1 1 calc R . .
H7B H 0.5926 0.2169 0.3665 0.132 Uiso 1 1 calc R . .
C8 C 0.4745(18) 0.164(2) 0.3091(19) 0.111(5) Uani 1 1 d DU . .
H8A H 0.4486 0.2211 0.2989 0.133 Uiso 1 1 calc R . .
H8B H 0.4420 0.1441 0.3487 0.133 Uiso 1 1 calc R . .
H8C H 0.4624 0.1220 0.2683 0.133 Uiso 1 1 calc R . .
C9 C 0.753(2) -0.0593(17) 0.3215(14) 0.104(4) Uani 1 1 d DU . .
H9A H 0.6830 -0.0754 0.3152 0.125 Uiso 1 1 calc R . .
H9B H 0.7703 -0.0291 0.2807 0.125 Uiso 1 1 calc R . .
C10 C 0.809(2) -0.1404(15) 0.3205(14) 0.108(4) Uani 1 1 d DU . .
H10A H 0.7952 -0.1693 0.3627 0.130 Uiso 1 1 calc R . .
H10B H 0.8794 -0.1250 0.3233 0.130 Uiso 1 1 calc R . .
C11 C 0.789(2) -0.204(2) 0.2595(17) 0.111(5) Uani 1 1 d DU . .
H11A H 0.7428 -0.2489 0.2726 0.133 Uiso 1 1 calc R . .
H11B H 0.7545 -0.1730 0.2228 0.133 Uiso 1 1 calc R . .
C12 C 0.872(2) -0.248(3) 0.2298(18) 0.113(5) Uani 1 1 d DU . .
H12A H 0.8501 -0.2872 0.1892 0.136 Uiso 1 1 calc R . .
H12B H 0.9049 -0.2814 0.2646 0.136 Uiso 1 1 calc R . .
H12C H 0.9181 -0.2042 0.2157 0.136 Uiso 1 1 calc R . .
C13 C 0.8716(14) 0.017(2) 0.4099(14) 0.100(3) Uani 1 1 d DU . .
H13A H 0.8739 0.0627 0.4498 0.120 Uiso 1 1 calc R . .
H13B H 0.8932 -0.0377 0.4281 0.120 Uiso 1 1 calc R . .
C14 C 0.9437(16) 0.042(2) 0.3618(14) 0.100(4) Uani 1 1 d DU . .
H14A H 0.9282 0.1009 0.3481 0.120 Uiso 1 1 calc R . .
H14B H 0.9375 0.0008 0.3193 0.120 Uiso 1 1 calc R . .
C15 C 1.0457(16) 0.043(3) 0.3897(14) 0.101(4) Uani 1 1 d DU . .
H15A H 1.0520 0.0844 0.4321 0.121 Uiso 1 1 calc R . .
H15B H 1.0611 -0.0159 0.4037 0.121 Uiso 1 1 calc R . .
C16 C 1.118(2) 0.067(3) 0.3414(16) 0.102(5) Uani 1 1 d DU . .
H16A H 1.1835 0.0660 0.3639 0.122 Uiso 1 1 calc R . .
H16B H 1.1047 0.1262 0.3284 0.122 Uiso 1 1 calc R . .
H16C H 1.1135 0.0257 0.2997 0.122 Uiso 1 1 calc R . .
N2 N 0.566(2) 0.3910(18) 0.7214(15) 0.170(6) Uani 1 1 d DU . .
C17 C 0.495(2) 0.332(2) 0.6794(17) 0.169(6) Uani 1 1 d DU . .
H17A H 0.4291 0.3520 0.6911 0.202 Uiso 1 1 calc R . .
H17B H 0.5024 0.2736 0.6967 0.202 Uiso 1 1 calc R . .
C18 C 0.494(3) 0.318(3) 0.6027(17) 0.169(6) Uani 1 1 d DU . .
H18A H 0.5584 0.2956 0.5889 0.203 Uiso 1 1 calc R . .
H18B H 0.4848 0.3748 0.5833 0.203 Uiso 1 1 calc R . .
C19 C 0.416(3) 0.256(3) 0.5728(19) 0.170(7) Uani 1 1 d DU . .
H19A H 0.4204 0.2022 0.5972 0.204 Uiso 1 1 calc R . .
H19B H 0.3519 0.2822 0.5819 0.204 Uiso 1 1 calc R . .
C20 C 0.420(4) 0.232(3) 0.498(2) 0.170(7) Uani 1 1 d DU . .
H20A H 0.3668 0.1895 0.4826 0.204 Uiso 1 1 calc R . .
H20B H 0.4827 0.2050 0.4883 0.204 Uiso 1 1 calc R . .
H20C H 0.4120 0.2838 0.4730 0.204 Uiso 1 1 calc R . .
C21 C 0.666(2) 0.359(2) 0.7129(16) 0.170(6) Uani 1 1 d DU . .
H21A H 0.6768 0.3507 0.6626 0.204 Uiso 1 1 calc R . .
H21B H 0.7125 0.4044 0.7342 0.204 Uiso 1 1 calc R . .
C22 C 0.689(2) 0.276(2) 0.743(2) 0.170(6) Uani 1 1 d DU . .
H22A H 0.6806 0.2838 0.7937 0.204 Uiso 1 1 calc R . .
H22B H 0.6427 0.2298 0.7224 0.204 Uiso 1 1 calc R . .
C23 C 0.790(2) 0.249(3) 0.730(3) 0.171(7) Uani 1 1 d DU . .
H23A H 0.7949 0.2349 0.6798 0.205 Uiso 1 1 calc R . .
H23B H 0.8346 0.2991 0.7452 0.205 Uiso 1 1 calc R . .
C24 C 0.821(3) 0.174(3) 0.766(3) 0.170(7) Uani 1 1 d DU . .
H24A H 0.8899 0.1624 0.7573 0.204 Uiso 1 1 calc R . .
H24B H 0.7809 0.1229 0.7489 0.204 Uiso 1 1 calc R . .
H24C H 0.8147 0.1869 0.8162 0.204 Uiso 1 1 calc R . .
C25 C 0.566(2) 0.4786(17) 0.6938(15) 0.170(6) Uani 1 1 d DU . .
H25A H 0.6244 0.5122 0.7142 0.204 Uiso 1 1 calc R . .
H25B H 0.5722 0.4702 0.6429 0.204 Uiso 1 1 calc R . .
C26 C 0.478(3) 0.531(3) 0.708(2) 0.170(6) Uani 1 1 d DU . .
H26A H 0.4197 0.4941 0.6936 0.204 Uiso 1 1 calc R . .
H26B H 0.4774 0.5462 0.7588 0.204 Uiso 1 1 calc R . .
C27 C 0.471(3) 0.612(2) 0.673(2) 0.170(6) Uani 1 1 d DU . .
H27A H 0.4302 0.6528 0.7008 0.204 Uiso 1 1 calc R . .
H27B H 0.5374 0.6384 0.6742 0.204 Uiso 1 1 calc R . .
C28 C 0.431(4) 0.603(3) 0.601(2) 0.170(7) Uani 1 1 d DU . .
H28A H 0.4354 0.6590 0.5818 0.204 Uiso 1 1 calc R . .
H28B H 0.3625 0.5834 0.5999 0.204 Uiso 1 1 calc R . .
H28C H 0.4684 0.5593 0.5737 0.204 Uiso 1 1 calc R . .
C29 C 0.5486(19) 0.398(3) 0.7989(14) 0.172(6) Uani 1 1 d DU . .
H29A H 0.4848 0.4257 0.8065 0.207 Uiso 1 1 calc R . .
H29B H 0.5453 0.3387 0.8143 0.207 Uiso 1 1 calc R . .
C30 C 0.626(3) 0.450(3) 0.8423(14) 0.175(6) Uani 1 1 d DU . .
H30A H 0.6880 0.4174 0.8402 0.210 Uiso 1 1 calc R . .
H30B H 0.6368 0.5058 0.8220 0.210 Uiso 1 1 calc R . .
C31 C 0.604(3) 0.469(3) 0.9159(15) 0.178(7) Uani 1 1 d DU . .
H31A H 0.5859 0.5314 0.9241 0.213 Uiso 1 1 calc R . .
H31B H 0.6627 0.4600 0.9458 0.213 Uiso 1 1 calc R . .
C32 C 0.522(3) 0.414(3) 0.9365(17) 0.179(7) Uani 1 1 d DU . .
H32A H 0.5170 0.4233 0.9869 0.215 Uiso 1 1 calc R . .
H32B H 0.5356 0.3525 0.9232 0.215 Uiso 1 1 calc R . .
H32C H 0.4612 0.4301 0.9129 0.215 Uiso 1 1 calc R . .
N3 N 0.0089(10) 0.2663(9) 0.1080(8) 0.045(3) Uani 1 1 d DU . .
C33A C -0.024(3) 0.1764(15) 0.1270(17) 0.044(4) Uiso 0.417(16) 1 d PDU C 3
H33A H -0.0170 0.1795 0.1784 0.053 Uiso 0.417(16) 1 calc PR C 3
H33B H -0.0955 0.1726 0.1150 0.053 Uiso 0.417(16) 1 calc PR C 3
C34A C 0.014(4) 0.0906(19) 0.102(2) 0.045(5) Uiso 0.417(16) 1 d PDU C 3
H34A H -0.0089 0.0775 0.0526 0.054 Uiso 0.417(16) 1 calc PR C 3
H34B H 0.0864 0.0961 0.1030 0.054 Uiso 0.417(16) 1 calc PR C 3
C35A C -0.011(4) 0.0151(18) 0.139(2) 0.046(6) Uiso 0.417(16) 1 d PDU C 3
H35A H -0.0827 0.0102 0.1399 0.055 Uiso 0.417(16) 1 calc PR C 3
H35B H 0.0153 0.0262 0.1881 0.055 Uiso 0.417(16) 1 calc PR C 3
C36A C 0.027(4) -0.069(2) 0.110(3) 0.048(7) Uiso 0.417(16) 1 d PDU C 3
H36A H 0.0045 -0.1158 0.1366 0.058 Uiso 0.417(16) 1 calc PR C 3
H36B H 0.0982 -0.0665 0.1119 0.058 Uiso 0.417(16) 1 calc PR C 3
H36C H 0.0020 -0.0806 0.0613 0.058 Uiso 0.417(16) 1 calc PR C 3
C37A C -0.018(4) 0.256(2) 0.0317(11) 0.046(4) Uiso 0.417(16) 1 d PDU C 3
H37A H 0.0226 0.2108 0.0088 0.055 Uiso 0.417(16) 1 calc PR C 3
H37B H -0.0874 0.2365 0.0244 0.055 Uiso 0.417(16) 1 calc PR C 3
C38A C -0.006(5) 0.338(3) -0.0013(16) 0.049(5) Uiso 0.417(16) 1 d PDU C 3
H38A H 0.0588 0.3643 0.0150 0.058 Uiso 0.417(16) 1 calc PR C 3
H38B H -0.0562 0.3794 0.0152 0.058 Uiso 0.417(16) 1 calc PR C 3
C39A C -0.012(4) 0.330(2) -0.0782(16) 0.050(6) Uiso 0.417(16) 1 d PDU C 3
H39A H -0.0797 0.3142 -0.0949 0.060 Uiso 0.417(16) 1 calc PR C 3
H39B H 0.0307 0.2820 -0.0953 0.060 Uiso 0.417(16) 1 calc PR C 3
C40A C 0.018(4) 0.411(3) -0.108(2) 0.053(7) Uiso 0.417(16) 1 d PDU C 3
H40A H 0.0106 0.4023 -0.1586 0.064 Uiso 0.417(16) 1 calc PR C 3
H40B H 0.0861 0.4257 -0.0933 0.064 Uiso 0.417(16) 1 calc PR C 3
H40C H -0.0239 0.4590 -0.0910 0.064 Uiso 0.417(16) 1 calc PR C 3
C41A C -0.058(2) 0.329(3) 0.143(2) 0.044(4) Uiso 0.417(16) 1 d PDU C 3
H41A H -0.0464 0.3239 0.1934 0.053 Uiso 0.417(16) 1 calc PR C 3
H41B H -0.0335 0.3877 0.1348 0.053 Uiso 0.417(16) 1 calc PR C 3
C42A C -0.165(2) 0.331(3) 0.131(2) 0.044(5) Uiso 0.417(16) 1 d PDU C 3
H42A H -0.1802 0.3381 0.0812 0.053 Uiso 0.417(16) 1 calc PR C 3
H42B H -0.1932 0.2745 0.1409 0.053 Uiso 0.417(16) 1 calc PR C 3
C43A C -0.214(2) 0.401(3) 0.173(2) 0.047(6) Uiso 0.417(16) 1 d PDU C 3
H43A H -0.2104 0.3879 0.2218 0.056 Uiso 0.417(16) 1 calc PR C 3
H43B H -0.1778 0.4567 0.1702 0.056 Uiso 0.417(16) 1 calc PR C 3
C44A C -0.317(2) 0.414(3) 0.151(3) 0.050(7) Uiso 0.417(16) 1 d PDU C 3
H44A H -0.3440 0.4606 0.1824 0.060 Uiso 0.417(16) 1 calc PR C 3
H44B H -0.3544 0.3597 0.1538 0.060 Uiso 0.417(16) 1 calc PR C 3
H44C H -0.3218 0.4304 0.1035 0.060 Uiso 0.417(16) 1 calc PR C 3
C45A C 0.1136(18) 0.275(3) 0.1306(18) 0.046(4) Uiso 0.417(16) 1 d PDU C 3
H45A H 0.1504 0.2343 0.0998 0.055 Uiso 0.417(16) 1 calc PR C 3
H45B H 0.1357 0.3352 0.1232 0.055 Uiso 0.417(16) 1 calc PR C 3
C46A C 0.141(2) 0.260(3) 0.2030(19) 0.050(5) Uiso 0.417(16) 1 d PDU C 3
H46A H 0.1400 0.1964 0.2067 0.060 Uiso 0.417(16) 1 calc PR C 3
H46B H 0.0905 0.2860 0.2330 0.060 Uiso 0.417(16) 1 calc PR C 3
C47A C 0.237(4) 0.296(5) 0.231(3) 0.054(7) Uiso 0.417(16) 1 d PDU C 3
H47A H 0.2367 0.3602 0.2318 0.065 Uiso 0.417(16) 1 calc PR C 3
H47B H 0.2877 0.2742 0.1988 0.065 Uiso 0.417(16) 1 calc PR C 3
C48A C 0.263(2) 0.271(3) 0.3010(18) 0.057(8) Uiso 0.417(16) 1 d PDU C 3
H48A H 0.3265 0.2978 0.3176 0.069 Uiso 0.417(16) 1 calc PR C 3
H48B H 0.2676 0.2073 0.2996 0.069 Uiso 0.417(16) 1 calc PR C 3
H48C H 0.2131 0.2914 0.3326 0.069 Uiso 0.417(16) 1 calc PR C 3
C33B C 0.024(3) 0.1762(12) 0.0793(14) 0.042(6) Uiso 0.583(16) 1 d PDU C 4
H33C H 0.0913 0.1712 0.0634 0.050 Uiso 0.583(16) 1 calc PR C 4
H33D H -0.0218 0.1622 0.0383 0.050 Uiso 0.583(16) 1 calc PR C 4
C34B C 0.009(3) 0.1116(15) 0.1301(14) 0.045(5) Uiso 0.583(16) 1 d PDU C 4
H34C H 0.0630 0.1181 0.1665 0.055 Uiso 0.583(16) 1 calc PR C 4
H34D H -0.0528 0.1242 0.1529 0.055 Uiso 0.583(16) 1 calc PR C 4
C35B C 0.006(3) 0.0206(14) 0.0980(15) 0.049(6) Uiso 0.583(16) 1 d PDU C 4
H35C H -0.0509 0.0135 0.0637 0.058 Uiso 0.583(16) 1 calc PR C 4
H35D H 0.0655 0.0096 0.0725 0.058 Uiso 0.583(16) 1 calc PR C 4
C36B C -0.003(3) -0.0454(18) 0.1478(18) 0.051(6) Uiso 0.583(16) 1 d PDU C 4
H36D H -0.0050 -0.1038 0.1228 0.061 Uiso 0.583(16) 1 calc PR C 4
H36E H -0.0631 -0.0361 0.1725 0.061 Uiso 0.583(16) 1 calc PR C 4
H36F H 0.0534 -0.0401 0.1813 0.061 Uiso 0.583(16) 1 calc PR C 4
C37B C 0.0414(19) 0.322(2) 0.0530(11) 0.076(9) Uiso 0.583(16) 1 d PDU C 4
H37C H 0.0482 0.3825 0.0754 0.091 Uiso 0.583(16) 1 calc PR C 4
H37D H 0.1080 0.3031 0.0419 0.091 Uiso 0.583(16) 1 calc PR C 4
C38B C -0.013(4) 0.327(4) -0.0140(18) 0.079(8) Uiso 0.583(16) 1 d PDU C 4
H38C H -0.0779 0.3526 -0.0049 0.095 Uiso 0.583(16) 1 calc PR C 4
H38D H -0.0247 0.2674 -0.0366 0.095 Uiso 0.583(16) 1 calc PR C 4
C39B C 0.035(3) 0.380(3) -0.0627(18) 0.082(8) Uiso 0.583(16) 1 d PDU C 4
H39C H 0.0529 0.4381 -0.0389 0.099 Uiso 0.583(16) 1 calc PR C 4
H39D H 0.0965 0.3511 -0.0764 0.099 Uiso 0.583(16) 1 calc PR C 4
C40B C -0.027(4) 0.390(4) -0.1257(19) 0.085(9) Uiso 0.583(16) 1 d PDU C 4
H40D H 0.0092 0.4216 -0.1581 0.102 Uiso 0.583(16) 1 calc PR C 4
H40E H -0.0852 0.4238 -0.1128 0.102 Uiso 0.583(16) 1 calc PR C 4
H40F H -0.0480 0.3328 -0.1480 0.102 Uiso 0.583(16) 1 calc PR C 4
C41B C -0.091(2) 0.294(2) 0.125(3) 0.075(9) Uiso 0.583(16) 1 d PDU C 4
H41C H -0.1345 0.2744 0.0839 0.090 Uiso 0.583(16) 1 calc PR C 4
H41D H -0.1104 0.2585 0.1628 0.090 Uiso 0.583(16) 1 calc PR C 4
C42B C -0.117(2) 0.385(2) 0.147(2) 0.078(8) Uiso 0.583(16) 1 d PDU C 4
H42C H -0.0918 0.3993 0.1954 0.093 Uiso 0.583(16) 1 calc PR C 4
H42D H -0.0825 0.4235 0.1176 0.093 Uiso 0.583(16) 1 calc PR C 4
C43B C -0.221(2) 0.405(3) 0.142(3) 0.083(8) Uiso 0.583(16) 1 d PDU C 4
H43C H -0.2282 0.4689 0.1511 0.100 Uiso 0.583(16) 1 calc PR C 4
H43D H -0.2475 0.3878 0.0942 0.100 Uiso 0.583(16) 1 calc PR C 4
C44B C -0.282(3) 0.363(4) 0.190(3) 0.088(9) Uiso 0.583(16) 1 d PDU C 4
H44D H -0.3490 0.3833 0.1857 0.106 Uiso 0.583(16) 1 calc PR C 4
H44E H -0.2555 0.3770 0.2380 0.106 Uiso 0.583(16) 1 calc PR C 4
H44F H -0.2816 0.2992 0.1788 0.106 Uiso 0.583(16) 1 calc PR C 4
C45B C 0.0811(16) 0.294(2) 0.1677(10) 0.045(6) Uiso 0.583(16) 1 d PDU C 4
H45C H 0.0735 0.3578 0.1788 0.054 Uiso 0.583(16) 1 calc PR C 4
H45D H 0.0598 0.2657 0.2084 0.054 Uiso 0.583(16) 1 calc PR C 4
C46B C 0.1875(17) 0.279(2) 0.1635(12) 0.049(6) Uiso 0.583(16) 1 d PDU C 4
H46C H 0.1974 0.2156 0.1511 0.059 Uiso 0.583(16) 1 calc PR C 4
H46D H 0.2121 0.3105 0.1256 0.059 Uiso 0.583(16) 1 calc PR C 4
C47B C 0.246(3) 0.306(3) 0.2283(16) 0.053(6) Uiso 0.583(16) 1 d PDU C 4
H47C H 0.2363 0.3694 0.2404 0.063 Uiso 0.583(16) 1 calc PR C 4
H47D H 0.3158 0.2978 0.2199 0.063 Uiso 0.583(16) 1 calc PR C 4
C48B C 0.221(2) 0.259(3) 0.2883(13) 0.056(7) Uiso 0.583(16) 1 d PDU C 4
H48D H 0.2628 0.2807 0.3291 0.067 Uiso 0.583(16) 1 calc PR C 4
H48E H 0.2321 0.1963 0.2774 0.067 Uiso 0.583(16) 1 calc PR C 4
H48F H 0.1525 0.2680 0.2979 0.067 Uiso 0.583(16) 1 calc PR C 4

loop_
_atom_site_aniso_label
_atom_site_aniso_U_11
_atom_site_aniso_U_22
_atom_site_aniso_U_33
_atom_site_aniso_U_23
_atom_site_aniso_U_13
_atom_site_aniso_U_12
W1 0.0390(4) 0.0601(5) 0.0238(4) 0.0129(3) 0.0024(3) 0.0157(4)
W2 0.0281(4) 0.0500(5) 0.0432(5) 0.0065(3) 0.0025(3) -0.0034(3)
W3 0.0243(4) 0.0644(5) 0.0446(5) 0.0228(4) -0.0005(3) 0.0087(3)
W4 0.0282(4) 0.0496(5) 0.0313(4) 0.0053(3) -0.0075(3) 0.0012(3)
W5 0.0313(4) 0.0882(7) 0.0301(4) 0.0064(4) 0.0121(3) 0.0056(4)
W6 0.0512(5) 0.0483(5) 0.0321(4) 0.0012(3) -0.0011(4) -0.0016(4)
O1 0.054(6) 0.074(7) 0.052(5) 0.012(4) -0.010(4) -0.002(4)
O2 0.061(6) 0.041(5) 0.074(7) 0.017(4) 0.039(6) 0.015(4)
O3 0.077(7) 0.059(5) 0.033(4) 0.002(4) 0.020(5) -0.007(4)
O4 0.064(5) 0.106(8) 0.033(6) -0.002(5) 0.006(4) 0.047(5)
O5 0.033(6) 0.080(4) 0.090(8) -0.014(5) 0.022(5) 0.004(4)
O6 0.053(7) 0.059(6) 0.052(6) 0.026(6) 0.017(5) 0.027(6)
O7 0.031(4) 0.060(5) 0.082(10) -0.002(5) 0.022(5) 0.000(4)
O8 0.032(5) 0.132(10) 0.066(7) 0.056(9) -0.013(5) -0.033(7)
O9 0.072(9) 0.072(8) 0.068(8) 0.010(6) -0.020(8) -0.008(6)
O10 0.068(6) 0.070(6) 0.026(7) 0.002(4) 0.000(4) 0.026(4)
O11 0.028(5) 0.079(10) 0.067(6) 0.030(6) 0.004(5) 0.014(5)
O12 0.090(8) 0.100(6) 0.018(5) 0.013(4) -0.001(5) -0.035(6)
O13 0.054(4) 0.063(4) 0.031(3) 0.016(3) 0.003(3) 0.005(4)
O14 0.039(4) 0.064(4) 0.058(4) 0.016(4) 0.003(3) -0.006(3)
O15 0.033(3) 0.064(4) 0.054(4) 0.016(4) 0.007(3) 0.013(3)
O16 0.043(4) 0.073(4) 0.039(4) 0.005(4) -0.009(3) 0.000(3)
O17 0.032(4) 0.087(4) 0.039(4) 0.004(4) 0.010(3) 0.012(3)
O18 0.055(4) 0.057(3) 0.035(4) -0.001(3) 0.002(4) 0.010(3)
P1 0.024(2) 0.048(3) 0.025(2) 0.0093(19) 0.0014(18) 0.0062(18)
O19 0.033(4) 0.059(4) 0.035(4) 0.015(3) -0.007(3) 0.005(3)
O20 0.028(4) 0.049(4) 0.035(4) 0.004(3) -0.001(3) 0.005(3)
O21 0.036(4) 0.052(4) 0.041(4) 0.003(3) 0.007(3) 0.012(3)
O22 0.027(5) 0.050(5) 0.026(4) 0.008(4) 0.002(4) 0.005(4)
W11 0.0700(6) 0.0399(4) 0.0359(4) 0.0035(3) 0.0165(4) -0.0037(4)
W12 0.0624(6) 0.0504(5) 0.0478(5) -0.0032(4) -0.0215(4) 0.0110(4)
W13 0.0848(8) 0.0604(6) 0.0520(6) 0.0010(4) 0.0175(5) -0.0360(5)
W14 0.0415(5) 0.0937(8) 0.0564(6) -0.0049(5) 0.0052(4) 0.0071(5)
W15 0.0579(5) 0.0421(5) 0.0393(5) -0.0148(3) -0.0080(4) -0.0008(4)
W16 0.1068(9) 0.0414(5) 0.0399(5) -0.0033(4) -0.0116(5) 0.0296(5)
O31 0.081(4) 0.070(7) 0.061(5) 0.015(7) 0.002(4) 0.012(5)
O32 0.133(11) 0.046(5) 0.050(5) 0.006(3) -0.005(6) -0.027(5)
O33 0.072(6) 0.089(8) 0.050(5) -0.004(5) 0.008(4) 0.017(6)
O34 0.096(7) 0.041(5) 0.066(6) -0.013(5) 0.021(6) -0.013(4)
O35 0.064(7) 0.047(3) 0.110(9) -0.011(4) -0.050(7) -0.004(4)
O36 0.169(16) 0.048(4) 0.025(7) -0.004(4) -0.011(7) 0.000(7)
O37 0.065(5) 0.081(3) 0.094(11) -0.002(6) -0.006(8) -0.022(3)
O38 0.055(7) 0.147(15) 0.045(7) 0.003(6) -0.009(6) -0.025(7)
O39 0.103(5) 0.060(6) 0.030(7) 0.018(6) -0.018(7) -0.019(5)
O40 0.088(5) 0.060(4) 0.043(7) -0.026(5) -0.004(6) 0.022(4)
O41 0.070(6) 0.138(14) 0.059(7) -0.006(9) -0.013(4) -0.023(9)
O42 0.080(7) 0.096(9) 0.035(6) -0.008(4) -0.005(5) 0.039(6)
O43 0.088(4) 0.053(4) 0.044(3) 0.004(3) 0.016(3) 0.002(4)
O44 0.077(4) 0.062(4) 0.060(4) 0.000(4) -0.024(4) 0.011(4)
O45 0.103(4) 0.072(4) 0.065(5) 0.001(4) 0.013(4) -0.043(3)
O46 0.056(3) 0.116(5) 0.066(5) -0.010(5) 0.004(4) 0.011(3)
O47 0.068(4) 0.048(4) 0.052(4) -0.014(3) -0.006(4) -0.008(3)
O48 0.115(5) 0.051(3) 0.050(4) -0.008(4) -0.010(4) 0.035(3)
P11 0.043(3) 0.028(2) 0.033(2) 0.0024(19) 0.001(2) 0.000(2)
O49 0.050(3) 0.046(3) 0.041(3) 0.003(4) 0.006(3) -0.005(3)
O50 0.050(4) 0.036(4) 0.045(4) 0.002(4) -0.003(3) 0.004(4)
O51 0.061(4) 0.029(3) 0.043(4) 0.002(3) -0.004(4) -0.002(3)
O52 0.044(5) 0.029(5) 0.035(3) 0.002(4) 0.002(4) -0.003(5)
N1 0.090(7) 0.132(8) 0.077(6) -0.009(6) -0.005(5) 0.006(6)
C1 0.090(7) 0.136(9) 0.078(7) -0.008(6) -0.004(6) 0.007(7)
C2 0.090(8) 0.141(10) 0.080(7) -0.009(7) -0.002(6) 0.007(8)
C3 0.092(9) 0.147(11) 0.083(8) -0.009(8) 0.001(7) 0.006(9)
C4 0.093(10) 0.150(12) 0.086(9) -0.010(9) 0.004(8) 0.007(10)
C5 0.097(7) 0.134(9) 0.079(7) -0.007(6) -0.005(6) 0.010(7)
C6 0.100(8) 0.137(9) 0.081(8) -0.006(7) -0.005(7) 0.014(7)
C7 0.104(9) 0.139(10) 0.082(9) -0.006(8) -0.004(8) 0.018(8)
C8 0.106(9) 0.140(11) 0.083(10) -0.006(9) -0.004(9) 0.019(9)
C9 0.093(8) 0.135(9) 0.080(7) -0.013(6) -0.006(6) 0.005(7)
C10 0.097(8) 0.135(9) 0.086(8) -0.016(7) -0.008(7) 0.005(7)
C11 0.099(9) 0.137(10) 0.090(9) -0.018(7) -0.008(8) 0.006(8)
C12 0.102(10) 0.140(11) 0.092(10) -0.019(8) -0.005(9) 0.005(9)
C13 0.091(7) 0.127(9) 0.077(7) -0.009(7) -0.004(6) 0.004(7)
C14 0.092(7) 0.125(9) 0.079(8) -0.010(7) -0.002(6) 0.003(7)
C15 0.092(7) 0.124(10) 0.081(9) -0.009(8) -0.001(7) 0.001(8)
C16 0.094(8) 0.124(11) 0.082(10) -0.010(9) 0.001(8) 0.001(9)
N2 0.148(11) 0.154(12) 0.204(14) 0.035(11) -0.037(12) -0.018(9)
C17 0.146(11) 0.153(12) 0.205(14) 0.034(12) -0.037(12) -0.016(9)
C18 0.147(12) 0.152(13) 0.206(14) 0.032(12) -0.036(13) -0.015(10)
C19 0.148(13) 0.152(13) 0.207(15) 0.030(13) -0.036(13) -0.014(11)
C20 0.149(13) 0.152(14) 0.207(15) 0.030(14) -0.036(14) -0.012(12)
C21 0.147(11) 0.156(12) 0.205(14) 0.037(12) -0.038(12) -0.018(10)
C22 0.146(12) 0.159(13) 0.205(15) 0.038(12) -0.038(12) -0.017(10)
C23 0.145(12) 0.160(14) 0.205(15) 0.039(13) -0.037(13) -0.018(10)
C24 0.144(13) 0.160(14) 0.205(16) 0.039(13) -0.037(14) -0.017(11)
C25 0.148(12) 0.154(12) 0.205(14) 0.035(12) -0.036(12) -0.018(9)
C26 0.149(12) 0.153(13) 0.205(15) 0.034(12) -0.035(13) -0.018(10)
C27 0.150(13) 0.153(13) 0.205(15) 0.034(13) -0.036(13) -0.018(10)
C28 0.150(14) 0.154(14) 0.205(16) 0.033(13) -0.037(14) -0.019(11)
C29 0.154(12) 0.157(12) 0.205(14) 0.035(12) -0.036(12) -0.019(10)
C30 0.159(12) 0.159(13) 0.205(14) 0.034(12) -0.037(12) -0.021(10)
C31 0.163(13) 0.162(14) 0.206(14) 0.034(13) -0.035(13) -0.022(11)
C32 0.165(14) 0.163(15) 0.208(15) 0.034(13) -0.033(13) -0.022(12)
N3 0.045(4) 0.046(4) 0.045(4) 0.004(2) 0.002(2) 0.002(2)

loop_
_atom_type_symbol
_atom_type_description
_atom_type_scat_dispersion_real
_atom_type_scat_dispersion_imag
_atom_type_scat_source
C C 0.0033 0.0016
;
International Tables for Crystallography
(Vol. C, Tables 4.2.6.8 and 6.1.1.4)
;
H H 0.0000 0.0000
;
International Tables for Crystallography
(Vol. C, Table 6.1.1.4)
;
N N 0.0061 0.0033
;
International Tables for Crystallography
(Vol. C, Tables 4.2.6.8 and 6.1.1.4)
;
O O 0.0106 0.0060
;
International Tables for Crystallography
(Vol. C, Tables 4.2.6.8 and 6.1.1.4)
;
P P 0.1023 0.0942
;
International Tables for Crystallography
(Vol. C, Tables 4.2.6.8 and 6.1.1.4)
;
W W -0.8490 6.8722
;
International Tables for Crystallography
(Vol. C, Tables 4.2.6.8 and 6.1.1.4)
;

loop_
_geom_angle_atom_site_label_1
_geom_angle_atom_site_label_2
_geom_angle_atom_site_label_3
_geom_angle
_geom_angle_site_symmetry_1
_geom_angle_site_symmetry_3
O13 W1 O3 101.5(6) . .
O13 W1 O4 100.8(6) . .
O3 W1 O4 87.4(7) . .
O13 W1 O2 104.0(6) . .
O3 W1 O2 87.7(6) . .
O4 W1 O2 155.1(6) . .
O13 W1 O1 102.3(6) . .
O3 W1 O1 156.2(6) . .
O4 W1 O1 87.1(7) . .
O2 W1 O1 87.6(7) . .
O13 W1 O22 159.1(6) . 2_657
O3 W1 O22 93.8(6) . 2_657
O4 W1 O22 65.4(6) . 2_657
O2 W1 O22 90.6(7) . 2_657
O1 W1 O22 62.9(6) . 2_657
O13 W1 O19 160.0(6) . .
O3 W1 O19 63.1(6) . .
O4 W1 O19 91.4(6) . .
O2 W1 O19 64.7(6) . .
O1 W1 O19 93.9(6) . .
O14 W2 O11 101.9(6) . .
O14 W2 O6 102.9(7) . .
O11 W2 O6 87.2(6) . .
O14 W2 O5 102.9(6) . .
O11 W2 O5 88.1(7) . .
O6 W2 O5 154.2(6) . .
O14 W2 O1 102.3(6) . .
O11 W2 O1 155.8(6) . .
O6 W2 O1 87.0(6) . .
O5 W2 O1 87.0(7) . .
O14 W2 O22 160.2(7) . 2_657
O11 W2 O22 93.2(6) . 2_657
O6 W2 O22 90.4(7) . 2_657
O5 W2 O22 64.5(6) . 2_657
O1 W2 O22 63.4(6) . 2_657
O14 W2 O20 159.9(6) . .
O11 W2 O20 62.9(6) . .
O6 W2 O20 65.1(6) . .
O5 W2 O20 90.3(6) . .
O1 W2 O20 93.4(6) . .
O15 W3 O9 103.8(7) . .
O15 W3 O8 103.3(7) . 2_657
O9 W3 O8 88.7(7) . 2_657
O15 W3 O7 103.4(7) . .
O9 W3 O7 152.7(6) . .
O8 W3 O7 87.3(8) 2_657 .
O15 W3 O2 103.2(6) . .
O9 W3 O2 83.5(7) . .
O8 W3 O2 153.4(6) 2_657 .
O7 W3 O2 88.2(6) . .
O15 W3 O21 159.1(6) . 2_657
O9 W3 O21 62.6(5) . 2_657
O8 W3 O21 62.6(6) 2_657 2_657
O7 W3 O21 91.8(6) . 2_657
O2 W3 O21 91.4(6) . 2_657
O15 W3 O19 159.1(6) . .
O9 W3 O19 90.8(6) . .
O8 W3 O19 91.8(7) 2_657 .
O7 W3 O19 62.4(6) . .
O2 W3 O19 63.1(6) . .
O16 W4 O11 103.5(7) . 2_657
O16 W4 O7 102.1(7) . .
O11 W4 O7 86.5(7) 2_657 .
O16 W4 O10 103.7(6) . .
O11 W4 O10 87.0(6) 2_657 .
O7 W4 O10 154.2(6) . .
O16 W4 O3 100.6(6) . .
O11 W4 O3 155.8(6) 2_657 .
O7 W4 O3 86.9(6) . .
O10 W4 O3 89.0(7) . .
O16 W4 O20 161.6(7) . 2_657
O11 W4 O20 62.8(6) 2_657 2_657
O7 W4 O20 89.7(6) . 2_657
O10 W4 O20 65.2(6) . 2_657
O3 W4 O20 93.9(6) . 2_657
O16 W4 O19 158.0(6) . .
O11 W4 O19 93.0(6) 2_657 .
O7 W4 O19 64.0(6) . .
O10 W4 O19 91.5(6) . .
O3 W4 O19 63.2(6) . .
O17 W5 O5 102.9(7) . .
O17 W5 O8 103.0(7) . .
O5 W5 O8 86.7(8) . .
O17 W5 O4 102.6(6) . .
O5 W5 O4 87.5(7) . .
O8 W5 O4 154.4(6) . .
O17 W5 O12 101.8(7) . .
O5 W5 O12 155.3(6) . .
O8 W5 O12 87.0(7) . .
O4 W5 O12 88.0(8) . .
O17 W5 O21 158.0(6) . .
O5 W5 O21 92.2(6) . .
O8 W5 O21 61.4(6) . .
O4 W5 O21 93.9(6) . .
O12 W5 O21 63.9(6) . .
O17 W5 O22 158.7(7) . 2_657
O5 W5 O22 62.2(6) . 2_657
O8 W5 O22 91.7(7) . 2_657
O4 W5 O22 63.6(6) . 2_657
O12 W5 O22 94.1(7) . 2_657
O18 W6 O10 103.0(6) . .
O18 W6 O6 102.9(7) . 2_657
O10 W6 O6 87.0(6) . 2_657
O18 W6 O9 103.4(6) . 2_657
O10 W6 O9 153.5(6) . 2_657
O6 W6 O9 85.9(7) 2_657 2_657
O18 W6 O12 101.8(7) . .
O10 W6 O12 86.4(7) . .
O6 W6 O12 155.2(6) 2_657 .
O9 W6 O12 89.5(7) 2_657 .
O18 W6 O21 158.3(6) . .
O10 W6 O21 93.0(6) . .
O6 W6 O21 92.3(6) 2_657 .
O9 W6 O21 61.9(5) 2_657 .
O12 W6 O21 64.3(6) . .
O18 W6 O20 158.9(6) . 2_657
O10 W6 O20 62.9(6) . 2_657
O6 W6 O20 62.6(6) 2_657 2_657
O9 W6 O20 91.3(6) 2_657 2_657
O12 W6 O20 93.2(6) . 2_657
W1 O1 W2 139.6(8) . .
W1 O2 W3 140.5(7) . .
W1 O3 W4 140.2(7) . .
W1 O4 W5 140.0(7) . .
W2 O5 W5 141.2(7) . .
W2 O6 W6 141.1(7) . 2_657
W3 O7 W4 141.7(7) . .
W3 O8 W5 142.8(7) 2_657 .
W3 O9 W6 141.3(8) . 2_657
W6 O10 W4 140.8(7) . .
W2 O11 W4 140.3(7) . 2_657
W5 O12 W6 139.3(7) . .
O19 P1 O20 111.9(11) . .
O19 P1 O22 111.0(11) . .
O19 P1 O21 108.4(11) . .
O20 P1 O22 113.5(12) . .
O20 P1 O21 106.0(11) . .
O22 P1 O21 105.5(11) . .
P1 O19 W4 125.6(11) . .
P1 O19 W1 125.4(11) . .
P1 O19 W3 121.3(11) . .
W4 O19 W1 92.8(5) . .
W4 O19 W3 91.1(5) . .
W1 O19 W3 90.8(5) . .
P1 O20 W4 125.9(11) . 2_657
P1 O20 W2 126.7(11) . .
P1 O20 W6 119.8(10) . 2_657
W4 O20 W2 93.1(5) 2_657 .
W4 O20 W6 90.5(6) 2_657 2_657
W2 O20 W6 90.6(6) . 2_657
P1 O21 W3 125.3(11) . 2_657
P1 O21 W6 123.4(11) . .
P1 O21 W5 122.1(9) . .
W3 O21 W6 92.5(5) 2_657 .
W3 O21 W5 92.5(6) 2_657 .
W6 O21 W5 91.9(6) . .
P1 O22 W2 126.9(12) . 2_657
P1 O22 W1 124.8(12) . 2_657
P1 O22 W5 120.0(12) . 2_657
W2 O22 W1 93.4(6) 2_657 2_657
W2 O22 W5 91.3(6) 2_657 2_657
W1 O22 W5 90.5(6) 2_657 2_657
O43 W11 O31 102.8(7) . .
O43 W11 O33 101.2(7) . .
O31 W11 O33 156.0(6) . .
O43 W11 O32 102.8(7) . .
O31 W11 O32 88.1(8) . .
O33 W11 O32 86.9(7) . .
O43 W11 O34 101.7(7) . .
O31 W11 O34 87.4(7) . .
O33 W11 O34 87.4(7) . .
O32 W11 O34 155.5(6) . .
O43 W11 O52 161.2(7) . 2_566
O31 W11 O52 64.9(7) . 2_566
O33 W11 O52 91.8(7) . 2_566
O32 W11 O52 91.3(7) . 2_566
O34 W11 O52 65.0(6) . 2_566
O43 W11 O49 158.4(7) . .
O31 W11 O49 94.4(6) . .
O33 W11 O49 62.4(6) . .
O32 W11 O49 64.4(6) . .
O34 W11 O49 91.9(6) . .
O44 W12 O41 102.4(8) . .
O44 W12 O36 102.9(7) . .
O41 W12 O36 87.1(8) . .
O44 W12 O31 101.9(7) . .
O41 W12 O31 155.7(7) . .
O36 W12 O31 87.8(8) . .
O44 W12 O35 102.4(7) . .
O41 W12 O35 87.6(9) . .
O36 W12 O35 154.7(6) . .
O31 W12 O35 87.0(7) . .
O44 W12 O50 159.5(7) . .
O41 W12 O50 62.3(7) . .
O36 W12 O50 64.7(6) . .
O31 W12 O50 94.2(6) . .
O35 W12 O50 91.1(6) . .
O44 W12 O52 159.1(7) . 2_566
O41 W12 O52 93.6(8) . 2_566
O36 W12 O52 91.2(7) . 2_566
O31 W12 O52 62.9(6) . 2_566
O35 W12 O52 64.5(6) . 2_566
O45 W13 O39 103.7(8) . .
O45 W13 O38 103.8(8) . 2_566
O39 W13 O38 90.2(7) . 2_566
O45 W13 O37 101.7(8) . .
O39 W13 O37 154.1(6) . .
O38 W13 O37 88.3(9) 2_566 .
O45 W13 O32 102.5(7) . .
O39 W13 O32 83.2(7) . .
O38 W13 O32 153.7(7) 2_566 .
O37 W13 O32 86.9(7) . .
O45 W13 O51 161.2(8) . 2_566
O39 W13 O51 64.6(6) . 2_566
O38 W13 O51 63.4(6) 2_566 2_566
O37 W13 O51 91.9(7) . 2_566
O32 W13 O51 91.0(7) . 2_566
O45 W13 O49 157.3(7) . .
O39 W13 O49 92.0(6) . .
O38 W13 O49 92.2(7) 2_566 .
O37 W13 O49 62.3(6) . .
O32 W13 O49 62.8(6) . .
O46 W14 O37 102.1(8) . .
O46 W14 O33 102.5(7) . .
O37 W14 O33 85.7(7) . .
O46 W14 O41 103.6(8) . 2_566
O37 W14 O41 87.6(9) . 2_566
O33 W14 O41 153.9(7) . 2_566
O46 W14 O40 103.9(8) . .
O37 W14 O40 154.0(6) . .
O33 W14 O40 89.1(7) . .
O41 W14 O40 86.0(7) 2_566 .
O46 W14 O50 160.5(8) . 2_566
O37 W14 O50 90.6(7) . 2_566
O33 W14 O50 93.0(6) . 2_566
O41 W14 O50 61.8(6) 2_566 2_566
O40 W14 O50 64.2(6) . 2_566
O46 W14 O49 159.0(8) . .
O37 W14 O49 64.1(6) . .
O33 W14 O49 62.4(6) . .
O41 W14 O49 92.0(7) 2_566 .
O40 W14 O49 91.0(6) . .
O47 W15 O42 103.0(7) . .
O47 W15 O38 103.7(8) . .
O42 W15 O38 88.0(7) . .
O47 W15 O34 101.3(7) . .
O42 W15 O34 88.0(8) . .
O38 W15 O34 154.9(7) . .
O47 W15 O35 101.9(7) . .
O42 W15 O35 155.2(6) . .
O38 W15 O35 86.5(9) . .
O34 W15 O35 86.7(7) . .
O47 W15 O51 159.6(7) . .
O42 W15 O51 64.1(6) . .
O38 W15 O51 62.0(7) . .
O34 W15 O51 94.1(6) . .
O35 W15 O51 92.1(6) . .
O47 W15 O52 157.7(7) . 2_566
O42 W15 O52 92.4(7) . 2_566
O38 W15 O52 92.7(8) . 2_566
O34 W15 O52 62.7(6) . 2_566
O35 W15 O52 63.7(6) . 2_566
O48 W16 O40 101.6(8) . .
O48 W16 O42 103.2(7) . .
O40 W16 O42 86.8(7) . .
O48 W16 O36 101.9(7) . 2_566
O40 W16 O36 87.1(7) . 2_566
O42 W16 O36 154.9(6) . 2_566
O48 W16 O39 104.5(8) . 2_566
O40 W16 O39 153.8(6) . 2_566
O42 W16 O39 89.3(6) . 2_566
O36 W16 O39 85.5(7) 2_566 2_566
O48 W16 O51 160.1(8) . .
O40 W16 O51 93.5(6) . .
O42 W16 O51 64.4(6) . .
O36 W16 O51 91.7(7) 2_566 .
O39 W16 O51 61.7(6) 2_566 .
O48 W16 O50 157.0(8) . 2_566
O40 W16 O50 62.9(6) . 2_566
O42 W16 O50 93.2(6) . 2_566
O36 W16 O50 62.5(6) 2_566 2_566
O39 W16 O50 91.5(6) 2_566 2_566
W11 O31 W12 139.7(8) . .
W11 O32 W13 140.8(8) . .
W14 O33 W11 141.7(8) . .
W11 O34 W15 139.5(7) . .
W15 O35 W12 140.1(7) . .
W16 O36 W12 141.1(8) 2_566 .
W14 O37 W13 142.0(8) . .
W13 O38 W15 141.8(9) 2_566 .
W13 O39 W16 139.8(7) . 2_566
W16 O40 W14 141.5(7) . .
W12 O41 W14 141.4(9) . 2_566
W15 O42 W16 139.9(7) . .
O49 P11 O50 111.7(12) . .
O49 P11 O51 108.9(12) . .
O49 P11 O52 112.7(12) . .
O50 P11 O52 110.4(12) . .
O50 P11 O51 106.0(11) . .
O52 P11 O51 106.7(11) . .
P11 O49 W14 125.5(11) . .
P11 O49 W11 125.0(11) . .
P11 O49 W13 121.3(11) . .
W14 O49 W11 92.9(5) . .
W14 O49 W13 91.2(5) . .
W11 O49 W13 91.2(5) . .
P11 O50 W12 125.8(11) . .
P11 O50 W14 125.7(11) . 2_566
P11 O50 W16 119.8(11) . 2_566
W12 O50 W14 93.7(6) . 2_566
W12 O50 W16 91.1(6) . 2_566
W14 O50 W16 90.9(6) 2_566 2_566
P11 O51 W13 126.1(12) . 2_566
P11 O51 W16 123.3(11) . .
P11 O51 W15 122.8(10) . .
W13 O51 W16 92.1(5) 2_566 .
W13 O51 W15 91.8(6) 2_566 .
W16 O51 W15 90.8(6) . .
P11 O52 W11 127.3(13) . 2_566
P11 O52 W12 123.2(12) . 2_566
P11 O52 W15 121.2(11) . 2_566
W11 O52 W12 92.1(6) 2_566 2_566
W11 O52 W15 92.3(6) 2_566 2_566
W12 O52 W15 91.1(6) 2_566 2_566
C5 N1 C9 106.3(19) . .
C5 N1 C1 109(2) . .
C5 N1 C13 109.7(19) . .
C9 N1 C1 108.7(19) . .
C9 N1 C13 113(2) . .
C1 N1 C13 109.5(18) . .
C2 C1 N1 120.7(19) . .
C2 C1 H1A 107.1 . .
N1 C1 H1A 107.1 . .
C2 C1 H1B 107.1 . .
N1 C1 H1B 107.1 . .
H1A C1 H1B 106.8 . .
C3 C2 C1 115(2) . .
C3 C2 H2A 108.4 . .
C3 C2 H2B 108.4 . .
C1 C2 H2A 108.4 . .
C1 C2 H2B 108.4 . .
H2A C2 H2B 107.5 . .
C4 C3 C2 116(2) . .
C4 C3 H3A 108.3 . .
C4 C3 H3B 108.3 . .
C2 C3 H3A 108.3 . .
C2 C3 H3B 108.3 . .
H3A C3 H3B 107.4 . .
C3 C4 H4A 109.5 . .
C3 C4 H4B 109.5 . .
C3 C4 H4C 109.5 . .
H4A C4 H4B 109.5 . .
H4A C4 H4C 109.5 . .
H4B C4 H4C 109.5 . .
C6 C5 N1 118(2) . .
C6 C5 H5A 107.9 . .
C6 C5 H5B 107.9 . .
N1 C5 H5A 107.9 . .
N1 C5 H5B 107.9 . .
H5A C5 H5B 107.2 . .
C5 C6 C7 119(2) . .
C5 C6 H6A 107.6 . .
C5 C6 H6B 107.6 . .
C7 C6 H6A 107.6 . .
C7 C6 H6B 107.6 . .
H6A C6 H6B 107.0 . .
C6 C7 C8 112(2) . .
C6 C7 H7A 109.2 . .
C6 C7 H7B 109.2 . .
C8 C7 H7A 109.2 . .
C8 C7 H7B 109.2 . .
H7A C7 H7B 107.9 . .
C7 C8 H8A 109.5 . .
C7 C8 H8B 109.5 . .
C7 C8 H8C 109.5 . .
H8A C8 H8B 109.5 . .
H8A C8 H8C 109.5 . .
H8B C8 H8C 109.5 . .
C10 C9 N1 118(2) . .
C10 C9 H9A 107.8 . .
C10 C9 H9B 107.8 . .
N1 C9 H9A 107.8 . .
N1 C9 H9B 107.8 . .
H9A C9 H9B 107.2 . .
C9 C10 C11 116(2) . .
C9 C10 H10A 108.3 . .
C9 C10 H10B 108.3 . .
C11 C10 H10A 108.3 . .
C11 C10 H10B 108.3 . .
H10A C10 H10B 107.4 . .
C12 C11 C10 117(2) . .
C12 C11 H11A 108.1 . .
C12 C11 H11B 108.1 . .
C10 C11 H11A 108.1 . .
C10 C11 H11B 108.1 . .
H11A C11 H11B 107.3 . .
C11 C12 H12A 109.5 . .
C11 C12 H12B 109.5 . .
C11 C12 H12C 109.5 . .
H12A C12 H12B 109.5 . .
H12A C12 H12C 109.5 . .
H12B C12 H12C 109.5 . .
C14 C13 N1 119(2) . .
C14 C13 H13A 107.5 . .
C14 C13 H13B 107.5 . .
N1 C13 H13A 107.5 . .
N1 C13 H13B 107.5 . .
H13A C13 H13B 107.0 . .
C13 C14 C15 114.7(18) . .
C13 C14 H14A 108.6 . .
C13 C14 H14B 108.6 . .
C15 C14 H14A 108.6 . .
C15 C14 H14B 108.6 . .
H14A C14 H14B 107.6 . .
C16 C15 C14 115(2) . .
C16 C15 H15A 108.6 . .
C16 C15 H15B 108.6 . .
C14 C15 H15A 108.6 . .
C14 C15 H15B 108.6 . .
H15A C15 H15B 107.6 . .
C15 C16 H16A 109.5 . .
C15 C16 H16B 109.5 . .
C15 C16 H16C 109.5 . .
H16A C16 H16B 109.5 . .
H16A C16 H16C 109.5 . .
H16B C16 H16C 109.5 . .
C21 N2 C17 110(2) . .
C21 N2 C25 105(2) . .
C21 N2 C29 107.3(17) . .
C17 N2 C25 110(2) . .
C17 N2 C29 113(2) . .
C25 N2 C29 112(2) . .
N2 C17 C18 123(2) . .
N2 C17 H17A 106.6 . .
N2 C17 H17B 106.6 . .
C18 C17 H17A 106.6 . .
C18 C17 H17B 106.6 . .
H17A C17 H17B 106.6 . .
C17 C18 C19 112(2) . .
C17 C18 H18A 109.1 . .
C17 C18 H18B 109.1 . .
C19 C18 H18A 109.1 . .
C19 C18 H18B 109.1 . .
H18A C18 H18B 107.8 . .
C20 C19 C18 115(2) . .
C20 C19 H19A 108.6 . .
C20 C19 H19B 108.6 . .
C18 C19 H19A 108.6 . .
C18 C19 H19B 108.6 . .
H19A C19 H19B 107.6 . .
C19 C20 H20A 109.5 . .
C19 C20 H20B 109.5 . .
C19 C20 H20C 109.5 . .
H20A C20 H20B 109.5 . .
H20A C20 H20C 109.5 . .
H20B C20 H20C 109.5 . .
C22 C21 N2 116(2) . .
C22 C21 H21A 108.2 . .
C22 C21 H21B 108.2 . .
N2 C21 H21A 108.2 . .
N2 C21 H21B 108.2 . .
H21A C21 H21B 107.4 . .
C23 C22 C21 112(2) . .
C23 C22 H22A 109.3 . .
C23 C22 H22B 109.3 . .
C21 C22 H22A 109.3 . .
C21 C22 H22B 109.3 . .
H22A C22 H22B 107.9 . .
C24 C23 C22 114(2) . .
C24 C23 H23A 108.6 . .
C24 C23 H23B 108.6 . .
C22 C23 H23A 108.6 . .
C22 C23 H23B 108.6 . .
H23A C23 H23B 107.6 . .
C23 C24 H24A 109.5 . .
C23 C24 H24B 109.5 . .
C23 C24 H24C 109.5 . .
H24A C24 H24B 109.5 . .
H24A C24 H24C 109.5 . .
H24B C24 H24C 109.5 . .
C26 C25 N2 115(2) . .
C26 C25 H25A 108.6 . .
C26 C25 H25B 108.6 . .
N2 C25 H25A 108.6 . .
N2 C25 H25B 108.6 . .
H25A C25 H25B 107.6 . .
C27 C26 C25 115(2) . .
C27 C26 H26A 108.4 . .
C27 C26 H26B 108.4 . .
C25 C26 H26A 108.4 . .
C25 C26 H26B 108.4 . .
H26A C26 H26B 107.5 . .
C28 C27 C26 116(2) . .
C28 C27 H27A 108.2 . .
C28 C27 H27B 108.2 . .
C26 C27 H27A 108.2 . .
C26 C27 H27B 108.2 . .
H27A C27 H27B 107.4 . .
C27 C28 H28A 109.5 . .
C27 C28 H28B 109.5 . .
C27 C28 H28C 109.5 . .
H28A C28 H28B 109.5 . .
H28A C28 H28C 109.5 . .
H28B C28 H28C 109.5 . .
C30 C29 N2 113(2) . .
C30 C29 H29A 108.9 . .
C30 C29 H29B 108.9 . .
N2 C29 H29A 108.9 . .
N2 C29 H29B 108.9 . .
H29A C29 H29B 107.7 . .
C31 C30 C29 114.2(17) . .
C31 C30 H30A 108.7 . .
C31 C30 H30B 108.7 . .
C29 C30 H30A 108.7 . .
C29 C30 H30B 108.7 . .
H30A C30 H30B 107.6 . .
C30 C31 C32 113.0(17) . .
C30 C31 H31A 109.0 . .
C30 C31 H31B 109.0 . .
C32 C31 H31A 109.0 . .
C32 C31 H31B 109.0 . .
H31A C31 H31B 107.8 . .
C31 C32 H32A 109.5 . .
C31 C32 H32B 109.5 . .
C31 C32 H32C 109.5 . .
H32A C32 H32B 109.5 . .
H32A C32 H32C 109.5 . .
H32B C32 H32C 109.5 . .
C45A N3 C41A 117(3) . .
C45A N3 C37A 118(3) . .
C45A N3 C33A 106(3) . .
C41A N3 C37A 109(3) . .
C41A N3 C33A 105(3) . .
C37A N3 C33A 99.7(14) . .
C33B N3 C41B 119(2) . .
C33B N3 C45B 112(2) . .
C33B N3 C37B 105(2) . .
C41B N3 C45B 110(2) . .
C41B N3 C37B 107(2) . .
C45B N3 C37B 101.5(13) . .
C34A C33A N3 127(3) . .
C34A C33A H33A 105.5 . .
C34A C33A H33B 105.5 . .
N3 C33A H33A 105.5 . .
N3 C33A H33B 105.5 . .
H33A C33A H33B 106.1 . .
C35A C34A C33A 118(2) . .
C35A C34A H34A 107.9 . .
C35A C34A H34B 107.9 . .
C33A C34A H34A 107.9 . .
C33A C34A H34B 107.9 . .
H34A C34A H34B 107.2 . .
C34A C35A C36A 115(2) . .
C34A C35A H35A 108.6 . .
C34A C35A H35B 108.6 . .
C36A C35A H35A 108.6 . .
C36A C35A H35B 108.6 . .
H35A C35A H35B 107.5 . .
C35A C36A H36A 109.5 . .
C35A C36A H36B 109.5 . .
C35A C36A H36C 109.5 . .
H36A C36A H36B 109.5 . .
H36A C36A H36C 109.5 . .
H36B C36A H36C 109.5 . .
C38A C37A N3 113(2) . .
C38A C37A H37A 109.0 . .
C38A C37A H37B 109.0 . .
N3 C37A H37A 109.0 . .
N3 C37A H37B 109.0 . .
H37A C37A H37B 107.8 . .
C37A C38A C39A 116(2) . .
C37A C38A H38A 108.3 . .
C37A C38A H38B 108.3 . .
C39A C38A H38A 108.3 . .
C39A C38A H38B 108.3 . .
H38A C38A H38B 107.4 . .
C38A C39A C40A 113(2) . .
C38A C39A H39A 108.9 . .
C38A C39A H39B 108.9 . .
C40A C39A H39A 108.9 . .
C40A C39A H39B 108.9 . .
H39A C39A H39B 107.8 . .
C39A C40A H40A 109.5 . .
C39A C40A H40B 109.5 . .
C39A C40A H40C 109.5 . .
H40A C40A H40B 109.5 . .
H40A C40A H40C 109.5 . .
H40B C40A H40C 109.5 . .
C42A C41A N3 127(3) . .
C42A C41A H41A 105.7 . .
C42A C41A H41B 105.7 . .
N3 C41A H41A 105.7 . .
N3 C41A H41B 105.7 . .
H41A C41A H41B 106.1 . .
C43A C42A C41A 116(2) . .
C43A C42A H42A 108.4 . .
C43A C42A H42B 108.4 . .
C41A C42A H42A 108.4 . .
C41A C42A H42B 108.4 . .
H42A C42A H42B 107.5 . .
C44A C43A C42A 115(2) . .
C44A C43A H43A 108.5 . .
C44A C43A H43B 108.5 . .
C42A C43A H43A 108.5 . .
C42A C43A H43B 108.5 . .
H43A C43A H43B 107.5 . .
C43A C44A H44A 109.5 . .
C43A C44A H44B 109.5 . .
C43A C44A H44C 109.5 . .
H44A C44A H44B 109.5 . .
H44A C44A H44C 109.5 . .
H44B C44A H44C 109.5 . .
C46A C45A N3 117(2) . .
C46A C45A H45A 108.0 . .
C46A C45A H45B 108.0 . .
N3 C45A H45A 108.0 . .
N3 C45A H45B 108.0 . .
H45A C45A H45B 107.2 . .
C45A C46A C47A 116(2) . .
C45A C46A H46A 108.3 . .
C45A C46A H46B 108.3 . .
C47A C46A H46A 108.3 . .
C47A C46A H46B 108.3 . .
H46A C46A H46B 107.4 . .
C46A C47A C48A 113(2) . .
C46A C47A H47A 109.1 . .
C46A C47A H47B 109.1 . .
C48A C47A H47A 109.1 . .
C48A C47A H47B 109.1 . .
H47A C47A H47B 107.8 . .
C47A C48A H48A 109.5 . .
C47A C48A H48B 109.5 . .
C47A C48A H48C 109.5 . .
H48A C48A H48B 109.5 . .
H48A C48A H48C 109.5 . .
H48B C48A H48C 109.5 . .
N3 C33B C34B 113.0(19) . .
N3 C33B H33C 109.0 . .
N3 C33B H33D 109.0 . .
C34B C33B H33C 109.0 . .
C34B C33B H33D 109.0 . .
H33C C33B H33D 107.8 . .
C35B C34B C33B 113.0(18) . .
C35B C34B H34C 109.0 . .
C35B C34B H34D 109.0 . .
C33B C34B H34C 109.0 . .
C33B C34B H34D 109.0 . .
H34C C34B H34D 107.8 . .
C36B C35B C34B 114(2) . .
C36B C35B H35C 108.7 . .
C36B C35B H35D 108.7 . .
C34B C35B H35C 108.7 . .
C34B C35B H35D 108.7 . .
H35C C35B H35D 107.6 . .
C35B C36B H36D 109.5 . .
C35B C36B H36E 109.5 . .
C35B C36B H36F 109.5 . .
H36D C36B H36E 109.5 . .
H36D C36B H36F 109.5 . .
H36E C36B H36F 109.5 . .
C38B C37B N3 123(2) . .
C38B C37B H37C 106.5 . .
C38B C37B H37D 106.5 . .
N3 C37B H37C 106.5 . .
N3 C37B H37D 106.5 . .
H37C C37B H37D 106.5 . .
C37B C38B C39B 115(2) . .
C37B C38B H38C 108.6 . .
C37B C38B H38D 108.6 . .
C39B C38B H38C 108.6 . .
C39B C38B H38D 108.6 . .
H38C C38B H38D 107.6 . .
C40B C39B C38B 112(2) . .
C40B C39B H39C 109.2 . .
C40B C39B H39D 109.2 . .
C38B C39B H39C 109.2 . .
C38B C39B H39D 109.2 . .
H39C C39B H39D 107.9 . .
C39B C40B H40D 109.5 . .
C39B C40B H40E 109.5 . .
C39B C40B H40F 109.5 . .
H40D C40B H40E 109.5 . .
H40D C40B H40F 109.5 . .
H40E C40B H40F 109.5 . .
C42B C41B N3 124(3) . .
C42B C41B H41C 106.4 . .
C42B C41B H41D 106.4 . .
N3 C41B H41C 106.4 . .
N3 C41B H41D 106.4 . .
H41C C41B H41D 106.5 . .
C43B C42B C41B 116(2) . .
C43B C42B H42C 108.2 . .
C43B C42B H42D 108.2 . .
C41B C42B H42C 108.2 . .
C41B C42B H42D 108.2 . .
H42C C42B H42D 107.4 . .
C44B C43B C42B 116(2) . .
C44B C43B H43C 108.4 . .
C44B C43B H43D 108.4 . .
C42B C43B H43C 108.4 . .
C42B C43B H43D 108.4 . .
H43C C43B H43D 107.4 . .
C43B C44B H44D 109.5 . .
C43B C44B H44E 109.5 . .
C43B C44B H44F 109.5 . .
H44D C44B H44E 109.5 . .
H44D C44B H44F 109.5 . .
H44E C44B H44F 109.5 . .
C46B C45B N3 121.9(18) . .
C46B C45B H45C 106.9 . .
C46B C45B H45D 106.9 . .
N3 C45B H45C 106.9 . .
N3 C45B H45D 106.9 . .
H45C C45B H45D 106.7 . .
C47B C46B C45B 114(2) . .
C47B C46B H46C 108.8 . .
C47B C46B H46D 108.8 . .
C45B C46B H46C 108.8 . .
C45B C46B H46D 108.8 . .
H46C C46B H46D 107.7 . .
C46B C47B C48B 114.4(19) . .
C46B C47B H47C 108.7 . .
C46B C47B H47D 108.7 . .
C48B C47B H47C 108.7 . .
C48B C47B H47D 108.7 . .
H47C C47B H47D 107.6 . .
C47B C48B H48D 109.5 . .
C47B C48B H48E 109.5 . .
C47B C48B H48F 109.5 . .
H48D C48B H48E 109.5 . .
H48D C48B H48F 109.5 . .
H48E C48B H48F 109.5 . .

loop_
_geom_bond_atom_site_label_1
_geom_bond_atom_site_label_2
_geom_bond_distance
_geom_bond_site_symmetry_2
W1 O13 1.681(9) .
W1 O3 1.888(9) .
W1 O4 1.889(9) .
W1 O2 1.890(8) .
W1 O1 1.891(9) .
W1 O22 2.46(2) 2_657
W1 O19 2.469(18) .
W2 O14 1.683(10) .
W2 O11 1.887(9) .
W2 O6 1.888(9) .
W2 O5 1.889(9) .
W2 O1 1.903(9) .
W2 O22 2.43(2) 2_657
W2 O20 2.449(18) .
W3 O15 1.676(10) .
W3 O9 1.874(9) .
W3 O8 1.875(9) 2_657
W3 O7 1.878(9) .
W3 O2 1.897(9) .
W3 O21 2.447(19) 2_657
W3 O19 2.538(19) .
W4 O16 1.681(10) .
W4 O11 1.893(9) 2_657
W4 O7 1.896(9) .
W4 O10 1.897(9) .
W4 O3 1.903(9) .
W4 O20 2.449(19) 2_657
W4 O19 2.454(19) .
W5 O17 1.683(10) .
W5 O5 1.878(9) .
W5 O8 1.891(9) .
W5 O4 1.892(9) .
W5 O12 1.900(9) .
W5 O21 2.494(18) .
W5 O22 2.54(2) 2_657
W6 O18 1.669(10) .
W6 O10 1.880(9) .
W6 O6 1.888(9) 2_657
W6 O9 1.892(9) 2_657
W6 O12 1.907(9) .
W6 O21 2.472(19) .
W6 O20 2.558(19) 2_657
P1 O19 1.510(13) .
P1 O20 1.512(14) .
P1 O22 1.529(14) .
P1 O21 1.538(13) .
W11 O43 1.680(10) .
W11 O31 1.855(9) .
W11 O33 1.894(9) .
W11 O32 1.894(9) .
W11 O34 1.895(9) .
W11 O52 2.41(2) 2_566
W11 O49 2.468(19) .
W12 O44 1.683(10) .
W12 O41 1.873(11) .
W12 O36 1.887(10) .
W12 O31 1.896(10) .
W12 O35 1.900(9) .
W12 O50 2.442(18) .
W12 O52 2.48(2) 2_566
W13 O45 1.692(11) .
W13 O39 1.791(11) .
W13 O38 1.859(13) 2_566
W13 O37 1.900(10) .
W13 O32 1.902(9) .
W13 O51 2.44(2) 2_566
W13 O49 2.538(19) .
W14 O46 1.671(11) .
W14 O37 1.882(10) .
W14 O33 1.893(9) .
W14 O41 1.906(14) 2_566
W14 O40 1.919(9) .
W14 O50 2.45(2) 2_566
W14 O49 2.467(19) .
W15 O47 1.684(10) .
W15 O42 1.880(9) .
W15 O38 1.888(11) .
W15 O34 1.895(9) .
W15 O35 1.898(9) .
W15 O51 2.490(18) .
W15 O52 2.52(2) 2_566
W16 O48 1.685(11) .
W16 O40 1.847(10) .
W16 O42 1.885(9) .
W16 O36 1.887(12) 2_566
W16 O39 1.978(13) 2_566
W16 O51 2.476(19) .
W16 O50 2.54(2) 2_566
P11 O49 1.505(13) .
P11 O50 1.523(14) .
P11 O52 1.528(14) .
P11 O51 1.528(14) .
N1 C5 1.480(17) .
N1 C9 1.489(17) .
N1 C1 1.497(17) .
N1 C13 1.501(17) .
C1 C2 1.476(15) .
C1 H1A 0.9900 .
C1 H1B 0.9900 .
C2 C3 1.471(15) .
C2 H2A 0.9900 .
C2 H2B 0.9900 .
C3 C4 1.464(15) .
C3 H3A 0.9900 .
C3 H3B 0.9900 .
C4 H4A 0.9800 .
C4 H4B 0.9800 .
C4 H4C 0.9800 .
C5 C6 1.461(15) .
C5 H5A 0.9900 .
C5 H5B 0.9900 .
C6 C7 1.470(15) .
C6 H6A 0.9900 .
C6 H6B 0.9900 .
C7 C8 1.476(15) .
C7 H7A 0.9900 .
C7 H7B 0.9900 .
C8 H8A 0.9800 .
C8 H8B 0.9800 .
C8 H8C 0.9800 .
C9 C10 1.470(15) .
C9 H9A 0.9900 .
C9 H9B 0.9900 .
C10 C11 1.470(15) .
C10 H10A 0.9900 .
C10 H10B 0.9900 .
C11 C12 1.457(15) .
C11 H11A 0.9900 .
C11 H11B 0.9900 .
C12 H12A 0.9800 .
C12 H12B 0.9800 .
C12 H12C 0.9800 .
C13 C14 1.464(15) .
C13 H13A 0.9900 .
C13 H13B 0.9900 .
C14 C15 1.471(15) .
C14 H14A 0.9900 .
C14 H14B 0.9900 .
C15 C16 1.466(15) .
C15 H15A 0.9900 .
C15 H15B 0.9900 .
C16 H16A 0.9800 .
C16 H16B 0.9800 .
C16 H16C 0.9800 .
N2 C21 1.48(2) .
N2 C17 1.48(2) .
N2 C25 1.50(2) .
N2 C29 1.52(2) .
C17 C18 1.479(16) .
C17 H17A 0.9900 .
C17 H17B 0.9900 .
C18 C19 1.485(15) .
C18 H18A 0.9900 .
C18 H18B 0.9900 .
C19 C20 1.466(16) .
C19 H19A 0.9900 .
C19 H19B 0.9900 .
C20 H20A 0.9800 .
C20 H20B 0.9800 .
C20 H20C 0.9800 .
C21 C22 1.475(15) .
C21 H21A 0.9900 .
C21 H21B 0.9900 .
C22 C23 1.473(16) .
C22 H22A 0.9900 .
C22 H22B 0.9900 .
C23 C24 1.459(16) .
C23 H23A 0.9900 .
C23 H23B 0.9900 .
C24 H24A 0.9800 .
C24 H24B 0.9800 .
C24 H24C 0.9800 .
C25 C26 1.478(16) .
C25 H25A 0.9900 .
C25 H25B 0.9900 .
C26 C27 1.468(15) .
C26 H26A 0.9900 .
C26 H26B 0.9900 .
C27 C28 1.467(16) .
C27 H27A 0.9900 .
C27 H27B 0.9900 .
C28 H28A 0.9800 .
C28 H28B 0.9800 .
C28 H28C 0.9800 .
C29 C30 1.493(15) .
C29 H29A 0.9900 .
C29 H29B 0.9900 .
C30 C31 1.480(15) .
C30 H30A 0.9900 .
C30 H30B 0.9900 .
C31 C32 1.483(15) .
C31 H31A 0.9900 .
C31 H31B 0.9900 .
C32 H32A 0.9800 .
C32 H32B 0.9800 .
C32 H32C 0.9800 .
N3 C45A 1.480(19) .
N3 C41A 1.483(18) .
N3 C37A 1.496(18) .
N3 C33A 1.533(18) .
C33A C34A 1.479(15) .
C33A H33A 0.9900 .
C33A H33B 0.9900 .
C34A C35A 1.472(16) .
C34A H34A 0.9900 .
C34A H34B 0.9900 .
C35A C36A 1.473(16) .
C35A H35A 0.9900 .
C35A H35B 0.9900 .
C36A H36A 0.9800 .
C36A H36B 0.9800 .
C36A H36C 0.9800 .
C37A C38A 1.476(16) .
C37A H37A 0.9900 .
C37A H37B 0.9900 .
C38A C39A 1.479(16) .
C38A H38A 0.9900 .
C38A H38B 0.9900 .
C39A C40A 1.482(16) .
C39A H39A 0.9900 .
C39A H39B 0.9900 .
C40A H40A 0.9800 .
C40A H40B 0.9800 .
C40A H40C 0.9800 .
C41A C42A 1.475(15) .
C41A H41A 0.9900 .
C41A H41B 0.9900 .
C42A C43A 1.472(16) .
C42A H42A 0.9900 .
C42A H42B 0.9900 .
C43A C44A 1.471(16) .
C43A H43A 0.9900 .
C43A H43B 0.9900 .
C44A H44A 0.9800 .
C44A H44B 0.9800 .
C44A H44C 0.9800 .
C45A C46A 1.473(15) .
C45A H45A 0.9900 .
C45A H45B 0.9900 .
C46A C47A 1.475(16) .
C46A H46A 0.9900 .
C46A H46B 0.9900 .
C47A C48A 1.477(16) .
C47A H47A 0.9900 .
C47A H47B 0.9900 .
C48A H48A 0.9800 .
C48A H48B 0.9800 .
C48A H48C 0.9800 .
N3 C33B 1.466(17) .
N3 C37B 1.510(18) .
N3 C45B 1.509(17) .
N3 C41B 1.485(18) .
C33B C34B 1.481(15) .
C33B H33C 0.9900 .
C33B H33D 0.9900 .
C34B C35B 1.476(15) .
C34B H34C 0.9900 .
C34B H34D 0.9900 .
C35B C36B 1.472(15) .
C35B H35C 0.9900 .
C35B H35D 0.9900 .
C36B H36D 0.9800 .
C36B H36E 0.9800 .
C36B H36F 0.9800 .
C37B C38B 1.471(16) .
C37B H37C 0.9900 .
C37B H37D 0.9900 .
C38B C39B 1.478(16) .
C38B H38C 0.9900 .
C38B H38D 0.9900 .
C39B C40B 1.478(16) .
C39B H39C 0.9900 .
C39B H39D 0.9900 .
C40B H40D 0.9800 .
C40B H40E 0.9800 .
C40B H40F 0.9800 .
C41B C42B 1.478(16) .
C41B H41C 0.9900 .
C41B H41D 0.9900 .
C42B C43B 1.469(15) .
C42B H42C 0.9900 .
C42B H42D 0.9900 .
C43B C44B 1.467(16) .
C43B H43C 0.9900 .
C43B H43D 0.9900 .
C44B H44D 0.9800 .
C44B H44E 0.9800 .
C44B H44F 0.9800 .
C45B C46B 1.487(15) .
C45B H45C 0.9900 .
C45B H45D 0.9900 .
C46B C47B 1.476(15) .
C46B H46C 0.9900 .
C46B H46D 0.9900 .
C47B C48B 1.478(15) .
C47B H47C 0.9900 .
C47B H47D 0.9900 .
C48B H48D 0.9800 .
C48B H48E 0.9800 .
C48B H48F 0.9800 .

loop_
_geom_torsion_atom_site_label_1
_geom_torsion_atom_site_label_2
_geom_torsion_atom_site_label_3
_geom_torsion_atom_site_label_4
_geom_torsion
_geom_torsion_site_symmetry_1
_geom_torsion_site_symmetry_4
O13 W1 O1 W2 -154.5(13) . .
O3 W1 O1 W2 23(3) . .
O4 W1 O1 W2 -54.1(13) . .
O2 W1 O1 W2 101.6(13) . .
O22 W1 O1 W2 9.7(12) 2_657 .
O19 W1 O1 W2 37.2(14) . .
O13 W1 O2 W3 151.4(14) . .
O3 W1 O2 W3 50.1(15) . .
O4 W1 O2 W3 -29(3) . .
O1 W1 O2 W3 -106.5(15) . .
O22 W1 O2 W3 -43.7(15) 2_657 .
O19 W1 O2 W3 -11.1(13) . .
O13 W1 O3 W4 -157.3(13) . .
O4 W1 O3 W4 102.2(14) . .
O2 W1 O3 W4 -53.4(14) . .
O1 W1 O3 W4 25(3) . .
O22 W1 O3 W4 37.1(14) 2_657 .
O19 W1 O3 W4 9.3(12) . .
O13 W1 O4 W5 155.5(15) . .
O3 W1 O4 W5 -103.3(16) . .
O2 W1 O4 W5 -25(3) . .
O1 W1 O4 W5 53.5(16) . .
O22 W1 O4 W5 -7.9(14) 2_657 .
O19 W1 O4 W5 -40.3(16) . .
O13 W1 O19 W4 37(2) . .
O3 W1 O19 W4 -4.6(6) . .
O4 W1 O19 W4 -90.9(7) . .
O2 W1 O19 W4 96.4(7) . .
O1 W1 O19 W4 -178.1(6) . .
O13 W1 O19 W3 -54(2) . .
O3 W1 O19 W3 -95.7(7) . .
O4 W1 O19 W3 178.0(6) . .
O2 W1 O19 W3 5.2(6) . .
O1 W1 O19 W3 90.7(6) . .
O13 W1 O19 P1 175.9(15) . .
O3 W1 O19 P1 134.0(16) . .
O4 W1 O19 P1 47.7(14) . .
O2 W1 O19 P1 -125.0(16) . .
O1 W1 O19 P1 -39.5(15) . .
O14 W2 O1 W1 155.7(13) . .
O11 W2 O1 W1 -25(3) . .
O6 W2 O1 W1 -101.7(13) . .
O5 W2 O1 W1 53.2(13) . .
O22 W2 O1 W1 -9.7(12) 2_657 .
O20 W2 O1 W1 -37.0(14) . .
O14 W2 O5 W5 -153.9(15) . .
O11 W2 O5 W5 104.3(16) . .
O6 W2 O5 W5 25(3) . .
O1 W2 O5 W5 -52.0(16) . .
O22 W2 O5 W5 9.9(14) 2_657 .
O20 W2 O5 W5 41.4(16) . .
O14 W2 O6 W6 -153.6(13) . 2_657
O11 W2 O6 W6 -52.0(14) . 2_657
O5 W2 O6 W6 28(2) . 2_657
O1 W2 O6 W6 104.5(14) . 2_657
O22 W2 O6 W6 41.2(14) 2_657 2_657
O20 W2 O6 W6 9.3(12) . 2_657
O14 W2 O11 W4 154.9(14) . 2_657
O6 W2 O11 W4 52.3(14) . 2_657
O5 W2 O11 W4 -102.4(14) . 2_657
O1 W2 O11 W4 -24(3) . 2_657
O22 W2 O11 W4 -38.0(15) 2_657 2_657
O20 W2 O11 W4 -11.0(12) . 2_657
O14 W2 O20 W4 -38(2) . 2_657
O11 W2 O20 W4 5.4(6) . 2_657
O6 W2 O20 W4 -94.9(7) . 2_657
O5 W2 O20 W4 93.1(7) . 2_657
O1 W2 O20 W4 -179.9(6) . 2_657
O14 W2 O20 W6 52(2) . 2_657
O11 W2 O20 W6 96.0(7) . 2_657
O6 W2 O20 W6 -4.3(6) . 2_657
O5 W2 O20 W6 -176.4(6) . 2_657
O1 W2 O20 W6 -89.3(6) . 2_657
O14 W2 O20 P1 -179.0(14) . .
O11 W2 O20 P1 -135.1(16) . .
O6 W2 O20 P1 124.6(16) . .
O5 W2 O20 P1 -47.5(14) . .
O1 W2 O20 P1 39.5(14) . .
O15 W3 O2 W1 -152.1(14) . .
O9 W3 O2 W1 105.2(15) . .
O8 W3 O2 W1 31(3) 2_657 .
O7 W3 O2 W1 -48.8(15) . .
O21 W3 O2 W1 42.9(15) 2_657 .
O19 W3 O2 W1 10.9(13) . .
O15 W3 O7 W4 153.1(15) . .
O9 W3 O7 W4 -22(3) . .
O8 W3 O7 W4 -103.9(15) 2_657 .
O2 W3 O7 W4 49.9(15) . .
O21 W3 O7 W4 -41.4(15) 2_657 .
O19 W3 O7 W4 -10.4(13) . .
O15 W3 O9 W6 147.5(15) . 2_657
O8 W3 O9 W6 44.2(16) 2_657 2_657
O7 W3 O9 W6 -37(3) . 2_657
O2 W3 O9 W6 -110.4(16) . 2_657
O21 W3 O9 W6 -15.4(13) 2_657 2_657
O19 W3 O9 W6 -47.6(16) . 2_657
O15 W3 O19 P1 -179.4(14) . .
O9 W3 O19 P1 45.7(13) . .
O8 W3 O19 P1 -43.0(13) 2_657 .
O7 W3 O19 P1 -129.0(15) . .
O2 W3 O19 P1 128.0(15) . .
O15 W3 O19 W4 -45(2) . .
O9 W3 O19 W4 179.7(6) . .
O8 W3 O19 W4 91.0(6) 2_657 .
O7 W3 O19 W4 5.0(6) . .
O2 W3 O19 W4 -98.1(7) . .
O15 W3 O19 W1 47(2) . .
O9 W3 O19 W1 -87.5(7) . .
O8 W3 O19 W1 -176.2(6) 2_657 .
O7 W3 O19 W1 97.8(7) . .
O2 W3 O19 W1 -5.3(6) . .
O16 W4 O3 W1 154.8(13) . .
O11 W4 O3 W1 -21(3) 2_657 .
O7 W4 O3 W1 53.1(14) . .
O10 W4 O3 W1 -101.5(14) . .
O20 W4 O3 W1 -36.4(14) 2_657 .
O19 W4 O3 W1 -9.3(12) . .
O16 W4 O7 W3 -151.2(15) . .
O11 W4 O7 W3 105.7(15) 2_657 .
O10 W4 O7 W3 30(3) . .
O3 W4 O7 W3 -51.0(15) . .
O20 W4 O7 W3 42.9(15) 2_657 .
O19 W4 O7 W3 10.6(13) . .
O16 W4 O10 W6 -156.2(14) . .
O11 W4 O10 W6 -53.1(14) 2_657 .
O7 W4 O10 W6 22(3) . .
O3 W4 O10 W6 103.1(14) . .
O20 W4 O10 W6 8.3(12) 2_657 .
O19 W4 O10 W6 39.9(14) . .
O16 W4 O19 P1 -179.7(13) . .
O11 W4 O19 P1 41.3(14) 2_657 .
O7 W4 O19 P1 125.9(15) . .
O10 W4 O19 P1 -45.8(14) . .
O3 W4 O19 P1 -133.9(16) . .
O16 W4 O19 W1 -41(2) . .
O11 W4 O19 W1 179.7(6) 2_657 .
O7 W4 O19 W1 -95.7(7) . .
O10 W4 O19 W1 92.6(6) . .
O3 W4 O19 W1 4.5(6) . .
O16 W4 O19 W3 49(2) . .
O11 W4 O19 W3 -89.5(6) 2_657 .
O7 W4 O19 W3 -4.9(6) . .
O10 W4 O19 W3 -176.5(6) . .
O3 W4 O19 W3 95.4(7) . .
O17 W5 O4 W1 -155.0(15) . .
O5 W5 O4 W1 -52.3(16) . .
O8 W5 O4 W1 25(3) . .
O12 W5 O4 W1 103.3(16) . .
O21 W5 O4 W1 39.7(16) . .
O22 W5 O4 W1 7.7(14) 2_657 .
O17 W5 O5 W2 154.0(15) . .
O8 W5 O5 W2 -103.3(16) . .
O4 W5 O5 W2 51.7(16) . .
O12 W5 O5 W2 -28(3) . .
O21 W5 O5 W2 -42.1(16) . .
O22 W5 O5 W2 -9.6(14) 2_657 .
O17 W5 O8 W3 -153.4(18) . 2_657
O5 W5 O8 W3 104.1(19) . 2_657
O4 W5 O8 W3 27(3) . 2_657
O12 W5 O8 W3 -52.0(19) . 2_657
O21 W5 O8 W3 9.7(16) . 2_657
O22 W5 O8 W3 42.0(19) 2_657 2_657
O17 W5 O12 W6 153.4(15) . .
O5 W5 O12 W6 -25(3) . .
O8 W5 O12 W6 50.7(16) . .
O4 W5 O12 W6 -104.2(15) . .
O21 W5 O12 W6 -8.9(13) . .
O22 W5 O12 W6 -40.8(16) 2_657 .
O17 W5 O21 P1 179.4(13) . .
O5 W5 O21 P1 45.7(14) . .
O8 W5 O21 P1 130.7(16) . .
O4 W5 O21 P1 -41.9(14) . .
O12 W5 O21 P1 -127.8(16) . .
O17 W5 O21 W3 44(2) . 2_657
O5 W5 O21 W3 -89.5(6) . 2_657
O8 W5 O21 W3 -4.5(7) . 2_657
O4 W5 O21 W3 -177.1(6) . 2_657
O12 W5 O21 W3 97.0(7) . 2_657
O17 W5 O21 W6 -48(2) . .
O5 W5 O21 W6 177.9(6) . .
O8 W5 O21 W6 -97.1(8) . .
O4 W5 O21 W6 90.3(7) . .
O12 W5 O21 W6 4.4(6) . .
O18 W6 O10 W4 155.1(14) . .
O6 W6 O10 W4 52.5(14) 2_657 .
O9 W6 O10 W4 -22(3) 2_657 .
O12 W6 O10 W4 -103.6(14) . .
O21 W6 O10 W4 -39.6(15) . .
O20 W6 O10 W4 -8.1(12) 2_657 .
O18 W6 O12 W5 -153.4(15) . .
O10 W6 O12 W5 104.0(15) . .
O6 W6 O12 W5 29(3) 2_657 .
O9 W6 O12 W5 -49.8(15) 2_657 .
O21 W6 O12 W5 8.9(13) . .
O20 W6 O12 W5 41.4(16) 2_657 .
O18 W6 O21 P1 -179.6(13) . .
O10 W6 O21 P1 42.4(13) . .
O6 W6 O21 P1 -44.7(13) 2_657 .
O9 W6 O21 P1 -128.9(15) 2_657 .
O12 W6 O21 P1 126.9(15) . .
O18 W6 O21 W3 -43(2) . 2_657
O10 W6 O21 W3 178.5(6) . 2_657
O6 W6 O21 W3 91.5(6) 2_657 2_657
O9 W6 O21 W3 7.3(7) 2_657 2_657
O12 W6 O21 W3 -97.0(8) . 2_657
O18 W6 O21 W5 49(2) . .
O10 W6 O21 W5 -88.9(6) . .
O6 W6 O21 W5 -176.0(6) 2_657 .
O9 W6 O21 W5 99.9(8) 2_657 .
O12 W6 O21 W5 -4.4(6) . .
O20 P1 O19 W4 178.3(12) . .
O22 P1 O19 W4 -53.7(17) . .
O21 P1 O19 W4 61.7(15) . .
O20 P1 O19 W1 52.7(16) . .
O22 P1 O19 W1 -179.3(13) . .
O21 P1 O19 W1 -63.9(15) . .
O20 P1 O19 W3 -64.1(15) . .
O22 P1 O19 W3 63.9(16) . .
O21 P1 O19 W3 179.4(11) . .
O19 P1 O20 W4 178.2(12) . 2_657
O22 P1 O20 W4 51.6(17) . 2_657
O21 P1 O20 W4 -63.8(15) . 2_657
O19 P1 O20 W2 -53.3(16) . .
O22 P1 O20 W2 -179.9(12) . .
O21 P1 O20 W2 64.7(15) . .
O19 P1 O20 W6 63.0(14) . 2_657
O22 P1 O20 W6 -63.7(15) . 2_657
O21 P1 O20 W6 -179.0(11) . 2_657
O19 P1 O21 W3 179.3(12) . 2_657
O20 P1 O21 W3 59.0(14) . 2_657
O22 P1 O21 W3 -61.7(15) . 2_657
O19 P1 O21 W6 -58.6(14) . .
O20 P1 O21 W6 -178.9(12) . .
O22 P1 O21 W6 60.4(15) . .
O19 P1 O21 W5 58.9(15) . .
O20 P1 O21 W5 -61.5(15) . .
O22 P1 O21 W5 177.9(13) . .
O19 P1 O22 W2 52.9(17) . 2_657
O20 P1 O22 W2 -179.9(12) . 2_657
O21 P1 O22 W2 -64.3(16) . 2_657
O19 P1 O22 W1 -179.3(13) . 2_657
O20 P1 O22 W1 -52.2(18) . 2_657
O21 P1 O22 W1 63.4(17) . 2_657
O19 P1 O22 W5 -64.8(16) . 2_657
O20 P1 O22 W5 62.3(15) . 2_657
O21 P1 O22 W5 177.9(12) . 2_657
O43 W11 O31 W12 -157.0(14) . .
O33 W11 O31 W12 22(3) . .
O32 W11 O31 W12 100.3(15) . .
O34 W11 O31 W12 -55.6(14) . .
O52 W11 O31 W12 8.0(13) 2_566 .
O49 W11 O31 W12 36.1(15) . .
O43 W11 O32 W13 151.0(17) . .
O31 W11 O32 W13 -106.3(17) . .
O33 W11 O32 W13 50.2(17) . .
O34 W11 O32 W13 -27(3) . .
O52 W11 O32 W13 -41.5(18) 2_566 .
O49 W11 O32 W13 -10.5(15) . .
O43 W11 O33 W14 -155.9(16) . .
O31 W11 O33 W14 25(3) . .
O32 W11 O33 W14 -53.4(16) . .
O34 W11 O33 W14 102.7(16) . .
O52 W11 O33 W14 37.8(17) 2_566 .
O49 W11 O33 W14 9.2(14) . .
O43 W11 O34 W15 157.3(15) . .
O31 W11 O34 W15 54.7(15) . .
O33 W11 O34 W15 -101.8(15) . .
O32 W11 O34 W15 -25(3) . .
O52 W11 O34 W15 -8.6(13) 2_566 .
O49 W11 O34 W15 -39.6(15) . .
O43 W11 O49 P11 177.2(14) . .
O31 W11 O49 P11 -39.8(15) . .
O33 W11 O49 P11 133.9(16) . .
O32 W11 O49 P11 -125.6(16) . .
O34 W11 O49 P11 47.7(14) . .
O43 W11 O49 W14 39(2) . .
O31 W11 O49 W14 -178.0(6) . .
O33 W11 O49 W14 -4.4(7) . .
O32 W11 O49 W14 96.2(8) . .
O34 W11 O49 W14 -90.5(7) . .
O43 W11 O49 W13 -52(2) . .
O31 W11 O49 W13 90.7(7) . .
O33 W11 O49 W13 -95.6(8) . .
O32 W11 O49 W13 4.9(7) . .
O34 W11 O49 W13 178.3(7) . .
O44 W12 O31 W11 156.9(14) . .
O41 W12 O31 W11 -23(3) . .
O36 W12 O31 W11 -100.4(15) . .
O35 W12 O31 W11 54.9(15) . .
O50 W12 O31 W11 -36.0(15) . .
O52 W12 O31 W11 -7.9(12) 2_566 .
O44 W12 O35 W15 -154.3(16) . .
O41 W12 O35 W15 103.6(17) . .
O36 W12 O35 W15 26(3) . .
O31 W12 O35 W15 -52.7(17) . .
O50 W12 O35 W15 41.4(17) . .
O52 W12 O35 W15 8.5(14) 2_566 .
O44 W12 O36 W16 -153.2(18) . 2_566
O41 W12 O36 W16 -51.2(19) . 2_566
O31 W12 O36 W16 105.1(18) . 2_566
O35 W12 O36 W16 27(3) . 2_566
O50 W12 O36 W16 9.4(16) . 2_566
O52 W12 O36 W16 42.3(19) 2_566 2_566
O44 W12 O41 W14 154.5(19) . 2_566
O36 W12 O41 W14 52(2) . 2_566
O31 W12 O41 W14 -26(4) . 2_566
O35 W12 O41 W14 -103(2) . 2_566
O50 W12 O41 W14 -10.9(17) . 2_566
O52 W12 O41 W14 -39(2) 2_566 2_566
O44 W12 O50 P11 -179.3(17) . .
O41 W12 O50 P11 -134.9(18) . .
O36 W12 O50 P11 124.5(17) . .
O31 W12 O50 P11 38.9(15) . .
O35 W12 O50 P11 -48.1(15) . .
O44 W12 O50 W14 -39(3) . 2_566
O41 W12 O50 W14 5.3(8) . 2_566
O36 W12 O50 W14 -95.4(9) . 2_566
O31 W12 O50 W14 179.1(7) . 2_566
O35 W12 O50 W14 92.0(7) . 2_566
O44 W12 O50 W16 52(2) . 2_566
O41 W12 O50 W16 96.3(9) . 2_566
O36 W12 O50 W16 -4.4(7) . 2_566
O31 W12 O50 W16 -89.9(7) . 2_566
O35 W12 O50 W16 -177.0(7) . 2_566
O45 W13 O32 W11 -151.3(17) . .
O39 W13 O32 W11 106.1(18) . .
O38 W13 O32 W11 30(3) 2_566 .
O37 W13 O32 W11 -49.9(17) . .
O51 W13 O32 W11 41.9(17) 2_566 .
O49 W13 O32 W11 10.3(15) . .
O45 W13 O37 W14 155.1(18) . .
O39 W13 O37 W14 -14(3) . .
O38 W13 O37 W14 -101.2(18) 2_566 .
O32 W13 O37 W14 53.0(18) . .
O51 W13 O37 W14 -37.9(18) 2_566 .
O49 W13 O37 W14 -7.8(15) . .
O45 W13 O39 W16 149.2(13) . 2_566
O38 W13 O39 W16 44.9(13) 2_566 2_566
O37 W13 O39 W16 -42(2) . 2_566
O32 W13 O39 W16 -109.6(13) . 2_566
O51 W13 O39 W16 -15.3(11) 2_566 2_566
O49 W13 O39 W16 -47.3(13) . 2_566
O45 W13 O49 P11 -178.8(18) . .
O39 W13 O49 P11 46.9(13) . .
O38 W13 O49 P11 -43.3(14) 2_566 .
O37 W13 O49 P11 -130.2(16) . .
O32 W13 O49 P11 128.2(16) . .
O45 W13 O49 W14 -45(2) . .
O39 W13 O49 W14 -179.2(6) . .
O38 W13 O49 W14 90.5(7) 2_566 .
O37 W13 O49 W14 3.6(7) . .
O32 W13 O49 W14 -97.9(8) . .
O45 W13 O49 W11 48(2) . .
O39 W13 O49 W11 -86.3(6) . .
O38 W13 O49 W11 -176.6(7) 2_566 .
O37 W13 O49 W11 96.6(8) . .
O32 W13 O49 W11 -5.0(7) . .
O46 W14 O33 W11 155.2(16) . .
O37 W14 O33 W11 53.7(16) . .
O41 W14 O33 W11 -22(3) 2_566 .
O40 W14 O33 W11 -100.8(16) . .
O50 W14 O33 W11 -36.6(17) 2_566 .
O49 W14 O33 W11 -9.2(14) . .
O46 W14 O37 W13 -155.3(18) . .
O33 W14 O37 W13 -53.5(18) . .
O41 W14 O37 W13 101.3(18) 2_566 .
O40 W14 O37 W13 26(3) . .
O50 W14 O37 W13 39.6(18) 2_566 .
O49 W14 O37 W13 7.9(15) . .
O46 W14 O40 W16 -156.1(14) . .
O37 W14 O40 W16 23(3) . .
O33 W14 O40 W16 101.3(14) . .
O41 W14 O40 W16 -53.1(14) 2_566 .
O50 W14 O40 W16 7.5(12) 2_566 .
O49 W14 O40 W16 38.9(14) . .
O46 W14 O49 P11 179.4(18) . .
O37 W14 O49 P11 127.2(16) . .
O33 W14 O49 P11 -133.6(16) . .
O41 W14 O49 P11 40.9(15) 2_566 .
O40 W14 O49 P11 -45.1(14) . .
O46 W14 O49 W11 -43(2) . .
O37 W14 O49 W11 -94.8(8) . .
O33 W14 O49 W11 4.4(7) . .
O41 W14 O49 W11 178.8(7) 2_566 .
O40 W14 O49 W11 92.9(6) . .
O46 W14 O49 W13 49(2) . .
O37 W14 O49 W13 -3.6(7) . .
O33 W14 O49 W13 95.6(8) . .
O41 W14 O49 W13 -89.9(7) 2_566 .
O40 W14 O49 W13 -175.9(6) . .
O47 W15 O34 W11 -155.0(15) . .
O42 W15 O34 W11 102.2(15) . .
O38 W15 O34 W11 21(3) . .
O35 W15 O34 W11 -53.5(15) . .
O51 W15 O34 W11 38.3(16) . .
O52 W15 O34 W11 8.4(13) 2_566 .
O47 W15 O35 W12 153.5(16) . .
O42 W15 O35 W12 -25(3) . .
O38 W15 O35 W12 -103.2(17) . .
O34 W15 O35 W12 52.6(17) . .
O51 W15 O35 W12 -41.4(17) . .
O52 W15 O35 W12 -8.4(14) 2_566 .
O47 W15 O38 W13 -153.1(19) . 2_566
O42 W15 O38 W13 -50(2) . 2_566
O34 W15 O38 W13 31(3) . 2_566
O35 W15 O38 W13 106(2) . 2_566
O51 W15 O38 W13 11.3(17) . 2_566
O52 W15 O38 W13 42(2) 2_566 2_566
O47 W15 O42 W16 153.1(16) . .
O38 W15 O42 W16 49.5(17) . .
O34 W15 O42 W16 -105.7(17) . .
O35 W15 O42 W16 -28(3) . .
O51 W15 O42 W16 -10.1(14) . .
O52 W15 O42 W16 -43.1(17) 2_566 .
O47 W15 O51 P11 179.6(16) . .
O42 W15 O51 P11 -126.6(17) . .
O38 W15 O51 P11 131.0(17) . .
O34 W15 O51 P11 -40.8(15) . .
O35 W15 O51 P11 46.0(15) . .
O47 W15 O51 W13 43(2) . 2_566
O42 W15 O51 W13 97.1(8) . 2_566
O38 W15 O51 W13 -5.3(8) . 2_566
O34 W15 O51 W13 -177.1(6) . 2_566
O35 W15 O51 W13 -90.3(7) . 2_566
O47 W15 O51 W16 -49(2) . .
O42 W15 O51 W16 4.9(7) . .
O38 W15 O51 W16 -97.5(9) . .
O34 W15 O51 W16 90.7(7) . .
O35 W15 O51 W16 177.6(7) . .
O48 W16 O40 W14 154.7(14) . .
O42 W16 O40 W14 -102.5(14) . .
O36 W16 O40 W14 53.1(14) 2_566 .
O39 W16 O40 W14 -21(2) 2_566 .
O51 W16 O40 W14 -38.5(14) . .
O50 W16 O40 W14 -7.3(12) 2_566 .
O48 W16 O42 W15 -153.3(17) . .
O40 W16 O42 W15 105.5(17) . .
O36 W16 O42 W15 29(3) 2_566 .
O39 W16 O42 W15 -48.6(17) 2_566 .
O51 W16 O42 W15 10.2(14) . .
O50 W16 O42 W15 42.9(17) 2_566 .
O48 W16 O51 P11 -179.2(17) . .
O40 W16 O51 P11 41.5(14) . .
O42 W16 O51 P11 126.3(16) . .
O36 W16 O51 P11 -45.7(14) 2_566 .
O39 W16 O51 P11 -129.7(15) 2_566 .
O48 W16 O51 W13 -42(2) . 2_566
O40 W16 O51 W13 178.4(6) . 2_566
O42 W16 O51 W13 -96.8(8) . 2_566
O36 W16 O51 W13 91.2(7) 2_566 2_566
O39 W16 O51 W13 7.2(5) 2_566 2_566
O48 W16 O51 W15 50(2) . .
O40 W16 O51 W15 -89.7(6) . .
O42 W16 O51 W15 -4.9(7) . .
O36 W16 O51 W15 -176.9(7) 2_566 .
O39 W16 O51 W15 99.1(7) 2_566 .
O50 P11 O49 W14 178.6(12) . .
O52 P11 O49 W14 -56.5(17) . .
O51 P11 O49 W14 61.8(15) . .
O50 P11 O49 W11 53.4(16) . .
O52 P11 O49 W11 178.3(12) . .
O51 P11 O49 W11 -63.5(16) . .
O50 P11 O49 W13 -63.8(15) . .
O52 P11 O49 W13 61.2(16) . .
O51 P11 O49 W13 179.4(11) . .
O49 P11 O50 W12 -53.4(17) . .
O52 P11 O50 W12 -179.6(13) . .
O51 P11 O50 W12 65.1(16) . .
O49 P11 O50 W14 178.5(12) . 2_566
O52 P11 O50 W14 52.3(17) . 2_566
O51 P11 O50 W14 -62.9(15) . 2_566
O49 P11 O50 W16 62.7(15) . 2_566
O52 P11 O50 W16 -63.5(15) . 2_566
O51 P11 O50 W16 -178.7(11) . 2_566
O49 P11 O51 W13 179.3(12) . 2_566
O50 P11 O51 W13 59.0(15) . 2_566
O52 P11 O51 W13 -58.7(16) . 2_566
O49 P11 O51 W16 -58.3(15) . .
O50 P11 O51 W16 -178.7(12) . .
O52 P11 O51 W16 63.6(16) . .
O49 P11 O51 W15 58.1(16) . .
O50 P11 O51 W15 -62.2(16) . .
O52 P11 O51 W15 -179.9(13) . .
O49 P11 O52 W11 178.2(13) . 2_566
O50 P11 O52 W11 -56.1(18) . 2_566
O51 P11 O52 W11 58.7(17) . 2_566
O49 P11 O52 W12 54.7(17) . 2_566
O50 P11 O52 W12 -179.7(12) . 2_566
O51 P11 O52 W12 -64.9(16) . 2_566
O49 P11 O52 W15 -60.4(17) . 2_566
O50 P11 O52 W15 65.2(16) . 2_566
O51 P11 O52 W15 -179.9(13) . 2_566
C5 N1 C1 C2 -54(3) . .
C9 N1 C1 C2 -170(3) . .
C13 N1 C1 C2 66(3) . .
N1 C1 C2 C3 176(3) . .
C1 C2 C3 C4 178(3) . .
C9 N1 C5 C6 62(4) . .
C1 N1 C5 C6 -56(3) . .
C13 N1 C5 C6 -176(3) . .
N1 C5 C6 C7 176(3) . .
C5 C6 C7 C8 -177(3) . .
C5 N1 C9 C10 164(3) . .
C1 N1 C9 C10 -78(3) . .
C13 N1 C9 C10 43(4) . .
N1 C9 C10 C11 176(3) . .
C9 C10 C11 C12 139(4) . .
C5 N1 C13 C14 -64(4) . .
C9 N1 C13 C14 55(4) . .
C1 N1 C13 C14 176(3) . .
N1 C13 C14 C15 -173(3) . .
C13 C14 C15 C16 180(3) . .
C21 N2 C17 C18 -63(4) . .
C25 N2 C17 C18 51(4) . .
C29 N2 C17 C18 177(4) . .
N2 C17 C18 C19 -180(4) . .
C17 C18 C19 C20 -173(5) . .
C17 N2 C21 C22 -68(3) . .
C25 N2 C21 C22 174(2) . .
C29 N2 C21 C22 55(4) . .
N2 C21 C22 C23 179(4) . .
C21 C22 C23 C24 173(4) . .
C21 N2 C25 C26 -170(3) . .
C17 N2 C25 C26 73(3) . .
C29 N2 C25 C26 -54(3) . .
N2 C25 C26 C27 -172(3) . .
C25 C26 C27 C28 83(5) . .
C21 N2 C29 C30 53(4) . .
C17 N2 C29 C30 174(2) . .
C25 N2 C29 C30 -62(3) . .
N2 C29 C30 C31 171(4) . .
C29 C30 C31 C32 16(6) . .
C45A N3 C33A C34A -60(5) . .
C41A N3 C33A C34A 176(4) . .
C37A N3 C33A C34A 63(5) . .
N3 C33A C34A C35A 165(4) . .
C33A C34A C35A C36A 178(5) . .
C45A N3 C37A C38A -73(5) . .
C41A N3 C37A C38A 64(5) . .
C33A N3 C37A C38A 173(4) . .
N3 C37A C38A C39A 168(5) . .
C37A C38A C39A C40A -170(5) . .
C45A N3 C41A C42A -178(4) . .
C37A N3 C41A C42A 45(5) . .
C33A N3 C41A C42A -61(5) . .
N3 C41A C42A C43A -180(4) . .
C41A C42A C43A C44A 169(5) . .
C41A N3 C45A C46A 64(5) . .
C37A N3 C45A C46A -163(3) . .
C33A N3 C45A C46A -52(4) . .
N3 C45A C46A C47A -161(5) . .
C45A C46A C47A C48A -175(5) . .
C41B N3 C33B C34B -68(4) . .
C45B N3 C33B C34B 63(3) . .
C37B N3 C33B C34B 172(3) . .
N3 C33B C34B C35B 169(3) . .
C33B C34B C35B C36B 176(3) . .
C33B N3 C37B C38B 71(5) . .
C41B N3 C37B C38B -57(5) . .
C45B N3 C37B C38B -172(4) . .
N3 C37B C38B C39B -175(4) . .
C37B C38B C39B C40B -174(5) . .
C33B N3 C41B C42B -173(4) . .
C45B N3 C41B C42B 56(5) . .
C37B N3 C41B C42B -54(5) . .
N3 C41B C42B C43B 163(4) . .
C41B C42B C43B C44B 67(6) . .
C33B N3 C45B C46B 48(3) . .
C41B N3 C45B C46B -177(3) . .
C37B N3 C45B C46B -64(3) . .
N3 C45B C46B C47B -177(3) . .
C45B C46B C47B C48B 63(5) . .
